data_4301350
loop_
_publ_author_name
'Mikinao Ito'
'Mai Kotera'
'Yumei Song'
'Tsuyoshi Matsumoto'
'Kazuyuki Tatsumi'

_publ_section_title
;
Structural Models for the Active Site of Acetyl-CoA Synthase: Synthesis of
Dinuclear Nickel Complexes Having Thiolate, Isocyanide, and Thiourea on the
NipSite
;
_journal_name_full 'Inorganic Chemistry'
_journal_page_first 1250
_journal_page_last 1256
_journal_paper_doi 10.1021/ic801967e
_journal_volume 48
_journal_year 2009
_chemical_formula_moiety 'C41 H70 N2 Ni2 S4 '
_chemical_formula_sum 'C41 H70 N2 Ni2 S4'
_chemical_formula_weight 836.66
_space_group_IT_number 14
_symmetry_cell_setting monoclinic
_symmetry_Int_Tables_number 14
_symmetry_space_group_name_Hall '-P 2yn'
_symmetry_space_group_name_H-M 'P 1 21/n 1'
_cell_angle_alpha 90.0000
_cell_angle_beta 106.781(5)
_cell_angle_gamma 90.0000
_cell_formula_units_Z 4
_cell_length_a 11.765(4)
_cell_length_b 24.221(8)
_cell_length_c 15.828(6)
_cell_measurement_reflns_used 9686
_cell_measurement_temperature 173.1
_cell_measurement_theta_max 27.5
_cell_measurement_theta_min 3.2
_cell_volume 4318(3)
_computing_cell_refinement CrystalClear
_computing_data_collection CrystalClear
_computing_data_reduction CrystalStructure
_computing_publication_material 'CrystalStructure 3.8'
_computing_structure_refinement SHELXL
_computing_structure_solution SIR97
_diffrn_detector_area_resol_mean 7.31
_diffrn_measured_fraction_theta_full 0.995
_diffrn_measured_fraction_theta_max 0.995
_diffrn_measurement_device_type 'Rigaku Mercury'
_diffrn_measurement_method \w
_diffrn_radiation_type 'Mo K\a'
_diffrn_radiation_wavelength 0.71070
_diffrn_reflns_av_R_equivalents 0.027
_diffrn_reflns_limit_h_max 15
_diffrn_reflns_limit_h_min -11
_diffrn_reflns_limit_k_max 31
_diffrn_reflns_limit_k_min -27
_diffrn_reflns_limit_l_max 20
_diffrn_reflns_limit_l_min -20
_diffrn_reflns_number 33672
_diffrn_reflns_theta_full 27.48
_diffrn_reflns_theta_max 27.48
_exptl_absorpt_coefficient_mu 1.095
_exptl_absorpt_correction_T_max 0.947
_exptl_absorpt_correction_T_min 0.843
_exptl_absorpt_correction_type multi-scan
_exptl_absorpt_process_details 'Jacobson, R. (1998) Private communication'
_exptl_crystal_colour red-brown
_exptl_crystal_density_diffrn 1.287
_exptl_crystal_density_method 'not measured'
_exptl_crystal_description block
_exptl_crystal_F_000 1800.00
_exptl_crystal_size_max 0.10
_exptl_crystal_size_mid 0.10
_exptl_crystal_size_min 0.05
_refine_diff_density_max 0.61
_refine_diff_density_min -0.39
_refine_ls_extinction_method none
_refine_ls_goodness_of_fit_ref 1.155
_refine_ls_hydrogen_treatment refall
_refine_ls_number_parameters 443
_refine_ls_number_reflns 9864
_refine_ls_R_factor_gt 0.0427
_refine_ls_shift/su_max 0.0020
_refine_ls_structure_factor_coef Fsqd
_refine_ls_weighting_details 'w = 1/[\s^2^(Fo^2^)+(0.0311P)^2^+3.1009P] where P=(Fo^2^+2Fc^2^)/3'
_refine_ls_weighting_scheme calc
_refine_ls_wR_factor_ref 0.0918
_reflns_number_gt 8432
_reflns_number_total 9864
_reflns_threshold_expression F^2^>2.0\s(F^2^)
_cod_data_source_file ic801967e_si_001_4.cif
_cod_data_source_block complex2c
_cod_original_formula_sum 'C41 H70 N2 Ni2 S4 '
_cod_database_code 4301350

loop_
_symmetry_equiv_pos_site_id
_symmetry_equiv_pos_as_xyz
1 +X,+Y,+Z
2 1/2-X,1/2+Y,1/2-Z
3 -X,-Y,-Z
4 1/2+X,1/2-Y,1/2+Z

loop_
_atom_site_label
_atom_site_type_symbol
_atom_site_fract_x
_atom_site_fract_y
_atom_site_fract_z
_atom_site_U_iso_or_equiv
_atom_site_adp_type
_atom_site_occupancy
_atom_site_symmetry_multiplicity
_atom_site_calc_flag
_atom_site_refinement_flags
_atom_site_disorder_assembly
_atom_site_disorder_group
Ni(1) Ni 0.93114(2) 0.788429(11) 0.254608(18) 0.02250(6) Uani 1.00 1 d . . .
Ni(2) Ni 0.76164(2) 0.710050(11) 0.192203(17) 0.02170(6) Uani 1.00 1 d . . .
S(1) S 0.78269(5) 0.79413(2) 0.13658(3) 0.02596(12) Uani 1.00 1 d . . .
S(2) S 0.95106(5) 0.71140(2) 0.19018(4) 0.03077(13) Uani 1.00 1 d . . .
S(3) S 0.58241(5) 0.73137(2) 0.20124(4) 0.02659(12) Uani 1.00 1 d . . .
S(4) S 0.73039(5) 0.62367(2) 0.21577(4) 0.02744(12) Uani 1.00 1 d . . .
N(1) N 0.88186(16) 0.85871(8) 0.29795(12) 0.0252(3) Uani 1.00 1 d . . .
N(2) N 1.07072(16) 0.76916(8) 0.35614(13) 0.0281(4) Uani 1.00 1 d . . .
C(1) C 0.7007(2) 0.85038(10) 0.16782(15) 0.0304(5) Uani 1.00 1 d . . .
C(2) C 0.74856(19) 0.86009(10) 0.26600(15) 0.0293(4) Uani 1.00 1 d . . .
C(3) C 0.9156(2) 0.86450(10) 0.39606(15) 0.0315(5) Uani 1.00 1 d . . .
C(4) C 1.0449(2) 0.85344(11) 0.44277(16) 0.0376(5) Uani 1.00 1 d . . .
C(5) C 1.0750(2) 0.79300(11) 0.44420(16) 0.0368(5) Uani 1.00 1 d . . .
C(6) C 1.0656(2) 0.70789(10) 0.36596(18) 0.0357(5) Uani 1.00 1 d . . .
C(7) C 1.0608(2) 0.67850(10) 0.2815(2) 0.0407(6) Uani 1.00 1 d . . .
C(8) C 0.9342(2) 0.90422(10) 0.25703(17) 0.0343(5) Uani 1.00 1 d . . .
C(9) C 0.9055(3) 0.96288(12) 0.2781(2) 0.0608(8) Uani 1.00 1 d . . .
C(10) C 1.1785(2) 0.78636(10) 0.32971(18) 0.0352(5) Uani 1.00 1 d . . .
C(11) C 1.2983(2) 0.76463(14) 0.3864(2) 0.0566(8) Uani 1.00 1 d . . .
C(12) C 0.54086(18) 0.68699(9) 0.27711(14) 0.0232(4) Uani 1.00 1 d . . .
C(13) C 0.4517(2) 0.64682(9) 0.24666(15) 0.0269(4) Uani 1.00 1 d . . .
C(14) C 0.4206(2) 0.61329(10) 0.30793(15) 0.0299(4) Uani 1.00 1 d . . .
C(15) C 0.4726(2) 0.61767(10) 0.39805(15) 0.0289(4) Uani 1.00 1 d . . .
C(16) C 0.5584(2) 0.65825(10) 0.42711(15) 0.0295(4) Uani 1.00 1 d . . .
C(17) C 0.59344(19) 0.69285(9) 0.36853(15) 0.0259(4) Uani 1.00 1 d . . .
C(18) C 0.3868(2) 0.63785(11) 0.14950(15) 0.0341(5) Uani 1.00 1 d . . .
C(19) C 0.2537(2) 0.64555(15) 0.1316(2) 0.0564(8) Uani 1.00 1 d . . .
C(20) C 0.4126(2) 0.58081(11) 0.11873(18) 0.0464(6) Uani 1.00 1 d . . .
C(21) C 0.4339(2) 0.57904(10) 0.45990(16) 0.0346(5) Uani 1.00 1 d . . .
C(22) C 0.5186(2) 0.57729(13) 0.55248(18) 0.0458(6) Uani 1.00 1 d . . .
C(23) C 0.3083(2) 0.59238(13) 0.46242(19) 0.0456(6) Uani 1.00 1 d . . .
C(24) C 0.6848(2) 0.73745(10) 0.40692(15) 0.0299(4) Uani 1.00 1 d . . .
C(25) C 0.6182(2) 0.79083(10) 0.41442(17) 0.0355(5) Uani 1.00 1 d . . .
C(26) C 0.7735(2) 0.72329(12) 0.49586(17) 0.0407(6) Uani 1.00 1 d . . .
C(27) C 0.85675(19) 0.57983(9) 0.23447(14) 0.0247(4) Uani 1.00 1 d . . .
C(28) C 0.91455(19) 0.56237(9) 0.32185(14) 0.0258(4) Uani 1.00 1 d . . .
C(29) C 1.0055(2) 0.52349(9) 0.33587(15) 0.0280(4) Uani 1.00 1 d . . .
C(30) C 1.0424(2) 0.50125(9) 0.26748(15) 0.0289(4) Uani 1.00 1 d . . .
C(31) C 0.9865(2) 0.51996(10) 0.18219(15) 0.0307(5) Uani 1.00 1 d . . .
C(32) C 0.89504(19) 0.55888(9) 0.16435(14) 0.0263(4) Uani 1.00 1 d . . .
C(33) C 0.8783(2) 0.58506(10) 0.39983(15) 0.0297(4) Uani 1.00 1 d . . .
C(34) C 0.7799(2) 0.55026(12) 0.41739(18) 0.0417(6) Uani 1.00 1 d . . .
C(35) C 0.9822(2) 0.59089(11) 0.48406(16) 0.0361(5) Uani 1.00 1 d . . .
C(36) C 1.1380(2) 0.45685(10) 0.28621(16) 0.0348(5) Uani 1.00 1 d . . .
C(37) C 1.0826(2) 0.40025(12) 0.2603(2) 0.0649(10) Uani 1.00 1 d . . .
C(38) C 1.2335(2) 0.46706(11) 0.2417(2) 0.0437(6) Uani 1.00 1 d . . .
C(39) C 0.8363(2) 0.57539(10) 0.06905(14) 0.0310(5) Uani 1.00 1 d . . .
C(40) C 0.7535(2) 0.52913(12) 0.02168(18) 0.0475(6) Uani 1.00 1 d . . .
C(41) C 0.9249(2) 0.59054(12) 0.01907(17) 0.0452(6) Uani 1.00 1 d . . .
H(1A) H 0.7094 0.8843 0.1354 0.036 Uiso 1.00 1 c R . .
H(1B) H 0.6153 0.8409 0.1524 0.036 Uiso 1.00 1 c R . .
H(2A) H 0.7206 0.8964 0.2805 0.035 Uiso 1.00 1 c R . .
H(2B) H 0.7166 0.8315 0.2975 0.035 Uiso 1.00 1 c R . .
H(3A) H 0.8666 0.8387 0.4193 0.038 Uiso 1.00 1 c R . .
H(3B) H 0.8962 0.9024 0.4106 0.038 Uiso 1.00 1 c R . .
H(4A) H 1.0947 0.8740 0.4127 0.045 Uiso 1.00 1 c R . .
H(4B) H 1.0636 0.8672 0.5042 0.045 Uiso 1.00 1 c R . .
H(5A) H 1.1558 0.7875 0.4847 0.044 Uiso 1.00 1 c R . .
H(5B) H 1.0190 0.7723 0.4685 0.044 Uiso 1.00 1 c R . .
H(6A) H 0.9944 0.6981 0.3842 0.043 Uiso 1.00 1 c R . .
H(6B) H 1.1364 0.6954 0.4129 0.043 Uiso 1.00 1 c R . .
H(7A) H 1.0394 0.6393 0.2859 0.049 Uiso 1.00 1 c R . .
H(7B) H 1.1398 0.6798 0.2711 0.049 Uiso 1.00 1 c R . .
H(8A) H 0.9069 0.8994 0.1922 0.041 Uiso 1.00 1 c R . .
H(8B) H 1.0216 0.8998 0.2759 0.041 Uiso 1.00 1 c R . .
H(10A) H 1.1819 0.8272 0.3302 0.042 Uiso 1.00 1 c R . .
H(10B) H 1.1676 0.7742 0.2682 0.042 Uiso 1.00 1 c R . .
H(14) H 0.3609 0.5861 0.2869 0.036 Uiso 1.00 1 c R . .
H(16) H 0.5945 0.6626 0.4887 0.035 Uiso 1.00 1 c R . .
H(29) H 1.0436 0.5118 0.3945 0.034 Uiso 1.00 1 c R . .
H(31) H 1.0116 0.5057 0.1346 0.037 Uiso 1.00 1 c R . .
H(18) H 0.4158 0.6661 0.1145 0.041 Uiso 1.00 1 c R . .
H(21) H 0.4317 0.5410 0.4349 0.042 Uiso 1.00 1 c R . .
H(24) H 0.7309 0.7442 0.3638 0.036 Uiso 1.00 1 c R . .
H(33) H 0.8452 0.6229 0.3832 0.036 Uiso 1.00 1 c R . .
H(36) H 1.1769 0.4564 0.3513 0.042 Uiso 1.00 1 c R . .
H(39) H 0.7864 0.6087 0.0697 0.037 Uiso 1.00 1 c R . .
H(9A) H 0.8192 0.9678 0.2612 0.073 Uiso 1.00 1 c R . .
H(9B) H 0.9402 0.9890 0.2452 0.073 Uiso 1.00 1 c R . .
H(9C) H 0.9386 0.9696 0.3416 0.073 Uiso 1.00 1 c R . .
H(11A) H 1.3103 0.7757 0.4480 0.068 Uiso 1.00 1 c R . .
H(11B) H 1.3620 0.7800 0.3651 0.068 Uiso 1.00 1 c R . .
H(11C) H 1.2994 0.7243 0.3826 0.068 Uiso 1.00 1 c R . .
H(19A) H 0.2235 0.6185 0.1658 0.068 Uiso 1.00 1 c R . .
H(19B) H 0.2143 0.6402 0.0686 0.068 Uiso 1.00 1 c R . .
H(19C) H 0.2376 0.6829 0.1490 0.068 Uiso 1.00 1 c R . .
H(20A) H 0.4984 0.5766 0.1289 0.056 Uiso 1.00 1 c R . .
H(20B) H 0.3720 0.5767 0.0556 0.056 Uiso 1.00 1 c R . .
H(20C) H 0.3841 0.5525 0.1519 0.056 Uiso 1.00 1 c R . .
H(22A) H 0.5986 0.5683 0.5496 0.055 Uiso 1.00 1 c R . .
H(22B) H 0.4923 0.5490 0.5870 0.055 Uiso 1.00 1 c R . .
H(22C) H 0.5195 0.6134 0.5807 0.055 Uiso 1.00 1 c R . .
H(23A) H 0.3072 0.6290 0.4885 0.055 Uiso 1.00 1 c R . .
H(23B) H 0.2825 0.5646 0.4981 0.055 Uiso 1.00 1 c R . .
H(23C) H 0.2544 0.5921 0.4023 0.055 Uiso 1.00 1 c R . .
H(25A) H 0.5615 0.7994 0.3571 0.043 Uiso 1.00 1 c R . .
H(25B) H 0.6751 0.8212 0.4323 0.043 Uiso 1.00 1 c R . .
H(25C) H 0.5754 0.7860 0.4586 0.043 Uiso 1.00 1 c R . .
H(26A) H 0.7319 0.7209 0.5412 0.049 Uiso 1.00 1 c R . .
H(26B) H 0.8344 0.7521 0.5120 0.049 Uiso 1.00 1 c R . .
H(26C) H 0.8112 0.6877 0.4914 0.049 Uiso 1.00 1 c R . .
H(34A) H 0.7097 0.5515 0.3658 0.050 Uiso 1.00 1 c R . .
H(34B) H 0.7596 0.5648 0.4690 0.050 Uiso 1.00 1 c R . .
H(34C) H 0.8070 0.5120 0.4287 0.050 Uiso 1.00 1 c R . .
H(35A) H 1.0116 0.5542 0.5058 0.043 Uiso 1.00 1 c R . .
H(35B) H 0.9553 0.6102 0.5292 0.043 Uiso 1.00 1 c R . .
H(35C) H 1.0462 0.6120 0.4711 0.043 Uiso 1.00 1 c R . .
H(37A) H 1.0238 0.3930 0.2919 0.078 Uiso 1.00 1 c R . .
H(37B) H 1.1447 0.3719 0.2756 0.078 Uiso 1.00 1 c R . .
H(37C) H 1.0437 0.3994 0.1966 0.078 Uiso 1.00 1 c R . .
H(38A) H 1.1984 0.4664 0.1776 0.052 Uiso 1.00 1 c R . .
H(38B) H 1.2942 0.4382 0.2591 0.052 Uiso 1.00 1 c R . .
H(38C) H 1.2699 0.5032 0.2597 0.052 Uiso 1.00 1 c R . .
H(40A) H 0.7998 0.4955 0.0217 0.057 Uiso 1.00 1 c R . .
H(40B) H 0.7141 0.5403 -0.0393 0.057 Uiso 1.00 1 c R . .
H(40C) H 0.6936 0.5220 0.0523 0.057 Uiso 1.00 1 c R . .
H(41A) H 0.9795 0.6188 0.0520 0.054 Uiso 1.00 1 c R . .
H(41B) H 0.8822 0.6049 -0.0394 0.054 Uiso 1.00 1 c R . .
H(41C) H 0.9701 0.5576 0.0124 0.054 Uiso 1.00 1 c R . .

loop_
_atom_site_aniso_label
_atom_site_aniso_U_11
_atom_site_aniso_U_22
_atom_site_aniso_U_33
_atom_site_aniso_U_12
_atom_site_aniso_U_13
_atom_site_aniso_U_23
Ni(1) 0.01887(14) 0.02441(15) 0.02379(14) -0.00047(10) 0.00549(10) 0.00071(10)
Ni(2) 0.01913(14) 0.02415(15) 0.02152(13) -0.00065(10) 0.00541(10) -0.00111(10)
S(1) 0.0266(2) 0.0291(2) 0.0209(2) -0.0027(2) 0.0048(2) 0.0016(2)
S(2) 0.0242(2) 0.0305(3) 0.0409(3) -0.0008(2) 0.0145(2) -0.0061(2)
S(3) 0.0213(2) 0.0274(2) 0.0315(2) 0.0014(2) 0.0083(2) 0.0053(2)
S(4) 0.0221(2) 0.0249(2) 0.0349(2) 0.0011(2) 0.0075(2) 0.0006(2)
N(1) 0.0218(9) 0.0293(9) 0.0230(8) 0.0005(7) 0.0040(7) 0.0001(7)
N(2) 0.0187(9) 0.0286(9) 0.0360(10) -0.0006(7) 0.0060(7) 0.0043(8)
C(1) 0.0257(11) 0.0296(12) 0.0322(12) 0.0035(9) 0.0027(9) 0.0048(9)
C(2) 0.0230(11) 0.0308(12) 0.0332(12) 0.0006(9) 0.0069(9) 0.0008(9)
C(3) 0.0333(12) 0.0352(12) 0.0249(11) 0.0000(9) 0.0068(9) -0.0022(9)
C(4) 0.0320(13) 0.0493(15) 0.0261(11) -0.0055(11) -0.0000(9) -0.0068(10)
C(5) 0.0292(12) 0.0497(15) 0.0263(11) 0.0012(10) -0.0002(9) 0.0065(10)
C(6) 0.0206(11) 0.0340(13) 0.0481(14) -0.0010(9) 0.0031(10) 0.0122(11)
C(7) 0.0194(11) 0.0300(13) 0.0683(18) 0.0015(9) 0.0055(11) 0.0002(12)
C(8) 0.0327(13) 0.0313(12) 0.0371(13) -0.0055(10) 0.0073(10) 0.0040(10)
C(9) 0.081(2) 0.0284(14) 0.080(2) -0.0053(14) 0.0337(19) 0.0024(14)
C(10) 0.0208(11) 0.0347(13) 0.0499(14) -0.0029(9) 0.0097(10) 0.0040(10)
C(11) 0.0207(13) 0.0591(19) 0.085(2) 0.0001(12) 0.0080(13) 0.0113(17)
C(12) 0.0212(10) 0.0213(10) 0.0288(10) 0.0026(8) 0.0099(8) 0.0017(8)
C(13) 0.0263(11) 0.0270(11) 0.0273(11) 0.0008(8) 0.0077(8) 0.0013(8)
C(14) 0.0305(12) 0.0288(11) 0.0304(11) -0.0066(9) 0.0086(9) -0.0004(9)
C(15) 0.0305(12) 0.0302(11) 0.0286(11) 0.0021(9) 0.0124(9) 0.0024(9)
C(16) 0.0286(12) 0.0357(12) 0.0239(10) 0.0019(9) 0.0074(9) -0.0001(9)
C(17) 0.0214(10) 0.0269(11) 0.0305(11) 0.0017(8) 0.0090(8) -0.0033(8)
C(18) 0.0355(13) 0.0404(13) 0.0239(11) -0.0092(10) 0.0048(9) 0.0040(9)
C(19) 0.0375(15) 0.083(2) 0.0421(16) -0.0003(15) 0.0005(12) 0.0205(15)
C(20) 0.0621(18) 0.0434(15) 0.0334(13) -0.0203(13) 0.0132(12) -0.0062(11)
C(21) 0.0437(14) 0.0305(12) 0.0334(12) 0.0005(10) 0.0170(10) 0.0023(9)
C(22) 0.0478(16) 0.0549(17) 0.0381(14) 0.0097(13) 0.0180(12) 0.0161(12)
C(23) 0.0403(15) 0.0570(17) 0.0435(15) -0.0045(12) 0.0185(12) 0.0130(13)
C(24) 0.0233(11) 0.0368(12) 0.0304(11) -0.0054(9) 0.0091(9) -0.0059(9)
C(25) 0.0312(13) 0.0363(13) 0.0415(13) -0.0075(10) 0.0146(10) -0.0094(10)
C(26) 0.0312(13) 0.0479(15) 0.0382(13) -0.0052(11) 0.0023(10) -0.0075(11)
C(27) 0.0214(10) 0.0224(10) 0.0289(11) -0.0005(8) 0.0051(8) -0.0006(8)
C(28) 0.0255(11) 0.0258(11) 0.0267(10) -0.0022(8) 0.0085(8) -0.0013(8)
C(29) 0.0267(11) 0.0319(12) 0.0247(10) 0.0020(9) 0.0065(8) 0.0036(8)
C(30) 0.0274(11) 0.0284(11) 0.0305(11) 0.0036(9) 0.0080(9) 0.0005(9)
C(31) 0.0339(12) 0.0326(12) 0.0266(11) 0.0069(9) 0.0101(9) -0.0030(9)
C(32) 0.0262(11) 0.0253(11) 0.0254(10) -0.0015(8) 0.0044(8) -0.0017(8)
C(33) 0.0329(12) 0.0330(12) 0.0248(10) 0.0043(9) 0.0109(9) 0.0002(9)
C(34) 0.0365(14) 0.0520(16) 0.0421(14) 0.0000(12) 0.0203(11) 0.0013(12)
C(35) 0.0416(14) 0.0391(13) 0.0279(12) 0.0022(11) 0.0107(10) -0.0005(10)
C(36) 0.0352(13) 0.0371(13) 0.0334(12) 0.0130(10) 0.0123(10) 0.0038(10)
C(37) 0.0499(18) 0.0336(15) 0.122(3) 0.0086(13) 0.042(2) 0.0177(17)
C(38) 0.0313(13) 0.0411(15) 0.0608(17) 0.0039(11) 0.0166(12) 0.0046(12)
C(39) 0.0350(12) 0.0326(12) 0.0224(10) 0.0061(9) 0.0034(9) -0.0029(9)
C(40) 0.0509(17) 0.0458(16) 0.0349(14) -0.0039(12) -0.0051(12) -0.0058(11)
C(41) 0.0539(17) 0.0509(16) 0.0307(13) 0.0042(13) 0.0121(12) 0.0037(11)

loop_
_atom_type_symbol
_atom_type_description
_atom_type_scat_dispersion_real
_atom_type_scat_dispersion_imag
_atom_type_scat_source
C C 0.003 0.002
;
International Tables for Crystallography
(1992, Vol. C, Tables 4.2.6.8 and 6.1.1.4)
;
H H 0.000 0.000
;
International Tables for Crystallography
(1992, Vol. C, Table 6.1.1.4)
;
N N 0.006 0.003
;
International Tables for Crystallography
(1992, Vol. C, Tables 4.2.6.8 and 6.1.1.4)
;
Ni Ni 0.339 1.112
;
International Tables for Crystallography
(1992, Vol. C, Tables 4.2.6.8 and 6.1.1.4)
;
S S 0.125 0.123
;
International Tables for Crystallography
(1992, Vol. C, Tables 4.2.6.8 and 6.1.1.4)
;

loop_
_geom_angle_atom_site_label_1
_geom_angle_atom_site_label_2
_geom_angle_atom_site_label_3
_geom_angle
_geom_angle_publ_flag
_geom_angle_site_symmetry_1
_geom_angle_site_symmetry_2
_geom_angle_site_symmetry_3
Ni(2) Ni(1) S(1) 53.633(15) yes . . .
Ni(2) Ni(1) S(2) 52.967(17) yes . . .
Ni(2) Ni(1) N(1) 117.85(5) yes . . .
Ni(2) Ni(1) N(2) 118.40(5) yes . . .
S(1) Ni(1) S(2) 79.56(2) yes . . .
S(1) Ni(1) N(1) 90.01(4) yes . . .
S(1) Ni(1) N(2) 169.56(6) yes . . .
S(2) Ni(1) N(1) 169.09(5) yes . . .
S(2) Ni(1) N(2) 90.11(6) yes . . .
N(1) Ni(1) N(2) 100.20(7) yes . . .
Ni(1) Ni(2) S(1) 50.376(13) yes . . .
Ni(1) Ni(2) S(2) 50.749(15) yes . . .
Ni(1) Ni(2) S(3) 115.148(17) yes . . .
Ni(1) Ni(2) S(4) 138.638(17) yes . . .
S(1) Ni(2) S(2) 76.10(2) yes . . .
S(1) Ni(2) S(3) 91.63(2) yes . . .
S(1) Ni(2) S(4) 167.52(2) yes . . .
S(2) Ni(2) S(3) 165.40(2) yes . . .
S(2) Ni(2) S(4) 103.58(2) yes . . .
S(3) Ni(2) S(4) 90.11(2) yes . . .
Ni(1) S(1) Ni(2) 75.991(17) yes . . .
Ni(1) S(1) C(1) 99.92(6) yes . . .
Ni(2) S(1) C(1) 116.29(8) yes . . .
Ni(1) S(2) Ni(2) 76.28(2) yes . . .
Ni(1) S(2) C(7) 98.69(9) yes . . .
Ni(2) S(2) C(7) 117.58(10) yes . . .
Ni(2) S(3) C(12) 110.75(7) yes . . .
Ni(2) S(4) C(27) 115.33(7) yes . . .
Ni(1) N(1) C(2) 106.47(13) yes . . .
Ni(1) N(1) C(3) 115.06(13) yes . . .
Ni(1) N(1) C(8) 106.52(15) yes . . .
C(2) N(1) C(3) 106.61(18) yes . . .
C(2) N(1) C(8) 110.93(16) yes . . .
C(3) N(1) C(8) 111.18(17) yes . . .
Ni(1) N(2) C(5) 117.33(14) yes . . .
Ni(1) N(2) C(6) 105.51(12) yes . . .
Ni(1) N(2) C(10) 105.97(14) yes . . .
C(5) N(2) C(6) 106.12(19) yes . . .
C(5) N(2) C(10) 110.36(17) yes . . .
C(6) N(2) C(10) 111.51(19) yes . . .
S(1) C(1) C(2) 109.10(15) yes . . .
N(1) C(2) C(1) 112.7(2) yes . . .
N(1) C(3) C(4) 114.8(2) yes . . .
C(3) C(4) C(5) 112.3(2) yes . . .
N(2) C(5) C(4) 114.6(2) yes . . .
N(2) C(6) C(7) 111.7(2) yes . . .
S(2) C(7) C(6) 109.58(16) yes . . .
N(1) C(8) C(9) 116.6(2) yes . . .
N(2) C(10) C(11) 116.7(2) yes . . .
S(3) C(12) C(13) 120.51(16) yes . . .
S(3) C(12) C(17) 120.50(16) yes . . .
C(13) C(12) C(17) 119.0(2) yes . . .
C(12) C(13) C(14) 118.92(19) yes . . .
C(12) C(13) C(18) 123.4(2) yes . . .
C(14) C(13) C(18) 117.66(19) yes . . .
C(13) C(14) C(15) 123.1(2) yes . . .
C(14) C(15) C(16) 117.3(2) yes . . .
C(14) C(15) C(21) 119.5(2) yes . . .
C(16) C(15) C(21) 123.2(2) yes . . .
C(15) C(16) C(17) 122.0(2) yes . . .
C(12) C(17) C(16) 119.71(19) yes . . .
C(12) C(17) C(24) 122.2(2) yes . . .
C(16) C(17) C(24) 118.06(19) yes . . .
C(13) C(18) C(19) 111.1(2) yes . . .
C(13) C(18) C(20) 111.34(19) yes . . .
C(19) C(18) C(20) 110.0(2) yes . . .
C(15) C(21) C(22) 113.9(2) yes . . .
C(15) C(21) C(23) 111.1(2) yes . . .
C(22) C(21) C(23) 110.6(2) yes . . .
C(17) C(24) C(25) 108.17(18) yes . . .
C(17) C(24) C(26) 115.1(2) yes . . .
C(25) C(24) C(26) 110.2(2) yes . . .
S(4) C(27) C(28) 118.83(18) yes . . .
S(4) C(27) C(32) 121.72(14) yes . . .
C(28) C(27) C(32) 119.28(19) yes . . .
C(27) C(28) C(29) 119.1(2) yes . . .
C(27) C(28) C(33) 121.07(19) yes . . .
C(29) C(28) C(33) 119.82(18) yes . . .
C(28) C(29) C(30) 122.49(19) yes . . .
C(29) C(30) C(31) 117.6(2) yes . . .
C(29) C(30) C(36) 120.19(19) yes . . .
C(31) C(30) C(36) 122.2(2) yes . . .
C(30) C(31) C(32) 122.3(2) yes . . .
C(27) C(32) C(31) 119.16(19) yes . . .
C(27) C(32) C(39) 122.04(19) yes . . .
C(31) C(32) C(39) 118.7(2) yes . . .
C(28) C(33) C(34) 110.78(19) yes . . .
C(28) C(33) C(35) 113.5(2) yes . . .
C(34) C(33) C(35) 110.5(2) yes . . .
C(30) C(36) C(37) 110.5(2) yes . . .
C(30) C(36) C(38) 113.7(2) yes . . .
C(37) C(36) C(38) 109.9(2) yes . . .
C(32) C(39) C(40) 109.6(2) yes . . .
C(32) C(39) C(41) 113.29(19) yes . . .
C(40) C(39) C(41) 110.8(2) yes . . .
S(1) C(1) H(1A) 109.9 no . . .
S(1) C(1) H(1B) 109.9 no . . .
C(2) C(1) H(1A) 109.9 no . . .
C(2) C(1) H(1B) 109.9 no . . .
H(1A) C(1) H(1B) 108.3 no . . .
N(1) C(2) H(2A) 109.1 no . . .
N(1) C(2) H(2B) 109.1 no . . .
C(1) C(2) H(2A) 109.1 no . . .
C(1) C(2) H(2B) 109.1 no . . .
H(2A) C(2) H(2B) 107.8 no . . .
N(1) C(3) H(3A) 108.6 no . . .
N(1) C(3) H(3B) 108.6 no . . .
C(4) C(3) H(3A) 108.6 no . . .
C(4) C(3) H(3B) 108.6 no . . .
H(3A) C(3) H(3B) 107.5 no . . .
C(3) C(4) H(4A) 109.1 no . . .
C(3) C(4) H(4B) 109.1 no . . .
C(5) C(4) H(4A) 109.1 no . . .
C(5) C(4) H(4B) 109.1 no . . .
H(4A) C(4) H(4B) 107.9 no . . .
N(2) C(5) H(5A) 108.6 no . . .
N(2) C(5) H(5B) 108.6 no . . .
C(4) C(5) H(5A) 108.6 no . . .
C(4) C(5) H(5B) 108.6 no . . .
H(5A) C(5) H(5B) 107.6 no . . .
N(2) C(6) H(6A) 109.3 no . . .
N(2) C(6) H(6B) 109.3 no . . .
C(7) C(6) H(6A) 109.3 no . . .
C(7) C(6) H(6B) 109.3 no . . .
H(6A) C(6) H(6B) 107.9 no . . .
S(2) C(7) H(7A) 109.8 no . . .
S(2) C(7) H(7B) 109.8 no . . .
C(6) C(7) H(7A) 109.8 no . . .
C(6) C(7) H(7B) 109.8 no . . .
H(7A) C(7) H(7B) 108.2 no . . .
N(1) C(8) H(8A) 108.1 no . . .
N(1) C(8) H(8B) 108.1 no . . .
C(9) C(8) H(8A) 108.2 no . . .
C(9) C(8) H(8B) 108.1 no . . .
H(8A) C(8) H(8B) 107.3 no . . .
C(8) C(9) H(9A) 109.5 no . . .
C(8) C(9) H(9B) 109.5 no . . .
C(8) C(9) H(9C) 109.5 no . . .
H(9A) C(9) H(9B) 109.5 no . . .
H(9A) C(9) H(9C) 109.5 no . . .
H(9B) C(9) H(9C) 109.5 no . . .
N(2) C(10) H(10A) 108.1 no . . .
N(2) C(10) H(10B) 108.1 no . . .
C(11) C(10) H(10A) 108.1 no . . .
C(11) C(10) H(10B) 108.1 no . . .
H(10A) C(10) H(10B) 107.3 no . . .
C(10) C(11) H(11A) 109.5 no . . .
C(10) C(11) H(11B) 109.5 no . . .
C(10) C(11) H(11C) 109.5 no . . .
H(11A) C(11) H(11B) 109.5 no . . .
H(11A) C(11) H(11C) 109.5 no . . .
H(11B) C(11) H(11C) 109.5 no . . .
C(13) C(14) H(14) 118.4 no . . .
C(15) C(14) H(14) 118.4 no . . .
C(15) C(16) H(16) 119.0 no . . .
C(17) C(16) H(16) 119.0 no . . .
C(13) C(18) H(18) 108.1 no . . .
C(19) C(18) H(18) 108.1 no . . .
C(20) C(18) H(18) 108.1 no . . .
C(18) C(19) H(19A) 109.5 no . . .
C(18) C(19) H(19B) 109.5 no . . .
C(18) C(19) H(19C) 109.5 no . . .
H(19A) C(19) H(19B) 109.5 no . . .
H(19A) C(19) H(19C) 109.5 no . . .
H(19B) C(19) H(19C) 109.5 no . . .
C(18) C(20) H(20A) 109.5 no . . .
C(18) C(20) H(20B) 109.5 no . . .
C(18) C(20) H(20C) 109.5 no . . .
H(20A) C(20) H(20B) 109.5 no . . .
H(20A) C(20) H(20C) 109.5 no . . .
H(20B) C(20) H(20C) 109.5 no . . .
C(15) C(21) H(21) 106.9 no . . .
C(22) C(21) H(21) 106.9 no . . .
C(23) C(21) H(21) 106.9 no . . .
C(21) C(22) H(22A) 109.5 no . . .
C(21) C(22) H(22B) 109.5 no . . .
C(21) C(22) H(22C) 109.5 no . . .
H(22A) C(22) H(22B) 109.5 no . . .
H(22A) C(22) H(22C) 109.5 no . . .
H(22B) C(22) H(22C) 109.5 no . . .
C(21) C(23) H(23A) 109.5 no . . .
C(21) C(23) H(23B) 109.5 no . . .
C(21) C(23) H(23C) 109.5 no . . .
H(23A) C(23) H(23B) 109.5 no . . .
H(23A) C(23) H(23C) 109.5 no . . .
H(23B) C(23) H(23C) 109.5 no . . .
C(17) C(24) H(24) 107.7 no . . .
C(25) C(24) H(24) 107.7 no . . .
C(26) C(24) H(24) 107.7 no . . .
C(24) C(25) H(25A) 109.5 no . . .
C(24) C(25) H(25B) 109.5 no . . .
C(24) C(25) H(25C) 109.5 no . . .
H(25A) C(25) H(25B) 109.5 no . . .
H(25A) C(25) H(25C) 109.5 no . . .
H(25B) C(25) H(25C) 109.5 no . . .
C(24) C(26) H(26A) 109.5 no . . .
C(24) C(26) H(26B) 109.5 no . . .
C(24) C(26) H(26C) 109.5 no . . .
H(26A) C(26) H(26B) 109.5 no . . .
H(26A) C(26) H(26C) 109.5 no . . .
H(26B) C(26) H(26C) 109.5 no . . .
C(28) C(29) H(29) 118.8 no . . .
C(30) C(29) H(29) 118.8 no . . .
C(30) C(31) H(31) 118.8 no . . .
C(32) C(31) H(31) 118.8 no . . .
C(28) C(33) H(33) 107.3 no . . .
C(34) C(33) H(33) 107.2 no . . .
C(35) C(33) H(33) 107.2 no . . .
C(33) C(34) H(34A) 109.5 no . . .
C(33) C(34) H(34B) 109.5 no . . .
C(33) C(34) H(34C) 109.5 no . . .
H(34A) C(34) H(34B) 109.5 no . . .
H(34A) C(34) H(34C) 109.5 no . . .
H(34B) C(34) H(34C) 109.5 no . . .
C(33) C(35) H(35A) 109.5 no . . .
C(33) C(35) H(35B) 109.5 no . . .
C(33) C(35) H(35C) 109.5 no . . .
H(35A) C(35) H(35B) 109.5 no . . .
H(35A) C(35) H(35C) 109.5 no . . .
H(35B) C(35) H(35C) 109.5 no . . .
C(30) C(36) H(36) 107.5 no . . .
C(37) C(36) H(36) 107.5 no . . .
C(38) C(36) H(36) 107.5 no . . .
C(36) C(37) H(37A) 109.5 no . . .
C(36) C(37) H(37B) 109.5 no . . .
C(36) C(37) H(37C) 109.5 no . . .
H(37A) C(37) H(37B) 109.5 no . . .
H(37A) C(37) H(37C) 109.5 no . . .
H(37B) C(37) H(37C) 109.5 no . . .
C(36) C(38) H(38A) 109.5 no . . .
C(36) C(38) H(38B) 109.5 no . . .
C(36) C(38) H(38C) 109.5 no . . .
H(38A) C(38) H(38B) 109.5 no . . .
H(38A) C(38) H(38C) 109.5 no . . .
H(38B) C(38) H(38C) 109.5 no . . .
C(32) C(39) H(39) 107.6 no . . .
C(40) C(39) H(39) 107.6 no . . .
C(41) C(39) H(39) 107.6 no . . .
C(39) C(40) H(40A) 109.5 no . . .
C(39) C(40) H(40B) 109.5 no . . .
C(39) C(40) H(40C) 109.5 no . . .
H(40A) C(40) H(40B) 109.5 no . . .
H(40A) C(40) H(40C) 109.5 no . . .
H(40B) C(40) H(40C) 109.5 no . . .
C(39) C(41) H(41A) 109.5 no . . .
C(39) C(41) H(41B) 109.5 no . . .
C(39) C(41) H(41C) 109.5 no . . .
H(41A) C(41) H(41B) 109.5 no . . .
H(41A) C(41) H(41C) 109.5 no . . .
H(41B) C(41) H(41C) 109.5 no . . .

loop_
_geom_bond_atom_site_label_1
_geom_bond_atom_site_label_2
_geom_bond_distance
_geom_bond_publ_flag
_geom_bond_site_symmetry_1
_geom_bond_site_symmetry_2
Ni(1) Ni(2) 2.7237(3) yes . .
Ni(1) S(1) 2.1622(4) yes . .
Ni(1) S(2) 2.1711(6) yes . .
Ni(1) N(1) 1.983(2) yes . .
Ni(1) N(2) 1.9933(16) yes . .
Ni(2) S(1) 2.2605(5) yes . .
Ni(2) S(2) 2.2381(6) yes . .
Ni(2) S(3) 2.2152(6) yes . .
Ni(2) S(4) 2.1750(5) yes . .
S(1) C(1) 1.818(2) yes . .
S(2) C(7) 1.821(2) yes . .
S(3) C(12) 1.782(2) yes . .
S(4) C(27) 1.781(2) yes . .
N(1) C(2) 1.503(2) yes . .
N(1) C(3) 1.494(2) yes . .
N(1) C(8) 1.498(3) yes . .
N(2) C(5) 1.496(3) yes . .
N(2) C(6) 1.495(3) yes . .
N(2) C(10) 1.504(3) yes . .
C(1) C(2) 1.511(3) yes . .
C(3) C(4) 1.511(3) yes . .
C(4) C(5) 1.505(3) yes . .
C(6) C(7) 1.501(4) yes . .
C(8) C(9) 1.520(3) yes . .
C(10) C(11) 1.530(3) yes . .
C(12) C(13) 1.409(2) yes . .
C(12) C(17) 1.407(2) yes . .
C(13) C(14) 1.392(3) yes . .
C(13) C(18) 1.522(3) yes . .
C(14) C(15) 1.384(3) yes . .
C(15) C(16) 1.389(3) yes . .
C(15) C(21) 1.516(3) yes . .
C(16) C(17) 1.397(3) yes . .
C(17) C(24) 1.521(3) yes . .
C(18) C(19) 1.520(3) yes . .
C(18) C(20) 1.524(3) yes . .
C(21) C(22) 1.516(3) yes . .
C(21) C(23) 1.524(4) yes . .
C(24) C(25) 1.534(3) yes . .
C(24) C(26) 1.530(3) yes . .
C(27) C(28) 1.418(2) yes . .
C(27) C(32) 1.407(3) yes . .
C(28) C(29) 1.394(3) yes . .
C(28) C(33) 1.520(3) yes . .
C(29) C(30) 1.386(3) yes . .
C(30) C(31) 1.395(3) yes . .
C(30) C(36) 1.522(3) yes . .
C(31) C(32) 1.397(3) yes . .
C(32) C(39) 1.520(2) yes . .
C(33) C(34) 1.521(3) yes . .
C(33) C(35) 1.533(3) yes . .
C(36) C(37) 1.522(3) yes . .
C(36) C(38) 1.509(4) yes . .
C(39) C(40) 1.531(3) yes . .
C(39) C(41) 1.524(4) yes . .

loop_
_geom_contact_atom_site_label_1
_geom_contact_atom_site_label_2
_geom_contact_distance
_geom_contact_publ_flag
_geom_contact_site_symmetry_1
_geom_contact_site_symmetry_2
C(1) C(35) 3.574(3) ? . 4_464
C(35) C(1) 3.574(3) ? . 4_565
Ni(1) H(1A) 3.594 ? . .
Ni(1) H(2B) 2.985 ? . .
Ni(1) H(3A) 3.162 ? . .
Ni(1) H(4A) 3.389 ? . .
Ni(1) H(5B) 3.266 ? . .
Ni(1) H(6A) 2.944 ? . .
Ni(1) H(7B) 3.556 ? . .
Ni(1) H(8A) 2.850 ? . .
Ni(1) H(8B) 2.884 ? . .
Ni(1) H(10A) 2.996 ? . .
Ni(1) H(10B) 2.749 ? . .
Ni(1) H(24) 3.469 ? . .
Ni(2) H(1B) 3.575 ? . .
Ni(2) H(2B) 3.495 ? . .
Ni(2) H(5A) 3.159 ? . 4_464
Ni(2) H(6A) 3.466 ? . .
Ni(2) H(24) 2.960 ? . .
Ni(2) H(33) 3.585 ? . .
Ni(2) H(39) 3.193 ? . .
S(1) H(1A) 2.347 ? . .
S(1) H(1B) 2.347 ? . .
S(1) H(2A) 3.581 ? . .
S(1) H(2B) 3.009 ? . .
S(1) H(5A) 3.137 ? . 4_464
S(1) H(6B) 3.471 ? . 4_464
S(1) H(8A) 2.945 ? . .
S(1) H(11A) 3.527 ? . 4_464
S(1) H(23A) 3.071 ? . 4_564
S(2) H(6A) 2.982 ? . .
S(2) H(6B) 3.590 ? . .
S(2) H(7A) 2.348 ? . .
S(2) H(7B) 2.348 ? . .
S(2) H(10B) 2.917 ? . .
S(2) H(39) 3.383 ? . .
S(2) H(41A) 3.216 ? . .
S(3) H(1B) 2.822 ? . .
S(3) H(2B) 3.050 ? . .
S(3) H(5B) 3.542 ? . 4_464
S(3) H(18) 2.584 ? . .
S(3) H(24) 2.679 ? . .
S(3) H(25A) 3.036 ? . .
S(3) H(26B) 3.549 ? . 4_464
S(4) H(4B) 3.365 ? . 4_464
S(4) H(7A) 3.501 ? . .
S(4) H(33) 2.604 ? . .
S(4) H(39) 2.606 ? . .
S(4) H(20A) 2.911 ? . .
S(4) H(34A) 3.015 ? . .
S(4) H(40C) 3.506 ? . .
N(1) H(1A) 2.847 ? . .
N(1) H(1B) 3.340 ? . .
N(1) H(2A) 2.052 ? . .
N(1) H(2B) 2.052 ? . .
N(1) H(3A) 2.038 ? . .
N(1) H(3B) 2.038 ? . .
N(1) H(4A) 2.661 ? . .
N(1) H(4B) 3.352 ? . .
N(1) H(5B) 3.429 ? . .
N(1) H(8A) 2.036 ? . .
N(1) H(8B) 2.036 ? . .
N(1) H(10A) 3.502 ? . .
N(1) H(9A) 2.761 ? . .
N(1) H(9B) 3.384 ? . .
N(1) H(9C) 2.806 ? . .
N(2) H(3A) 3.315 ? . .
N(2) H(4A) 2.681 ? . .
N(2) H(4B) 3.354 ? . .
N(2) H(5A) 2.040 ? . .
N(2) H(5B) 2.040 ? . .
N(2) H(6A) 2.048 ? . .
N(2) H(6B) 2.048 ? . .
N(2) H(7A) 3.321 ? . .
N(2) H(7B) 2.791 ? . .
N(2) H(8B) 3.397 ? . .
N(2) H(10A) 2.041 ? . .
N(2) H(10B) 2.042 ? . .
N(2) H(11A) 2.778 ? . .
N(2) H(11B) 3.398 ? . .
N(2) H(11C) 2.818 ? . .
C(1) H(1A) 0.990 ? . .
C(1) H(1B) 0.990 ? . .
C(1) H(2A) 2.059 ? . .
C(1) H(2B) 2.059 ? . .
C(1) H(8A) 2.627 ? . .
C(1) H(9A) 3.322 ? . .
C(1) H(23A) 3.453 ? . 4_564
C(1) H(35B) 3.226 ? . 4_464
C(1) H(35C) 3.250 ? . 4_464
C(1) H(37A) 3.070 ? . 2_655
C(2) H(1A) 2.068 ? . .
C(2) H(1B) 2.068 ? . .
C(2) H(2A) 0.990 ? . .
C(2) H(2B) 0.990 ? . .
C(2) H(3A) 2.477 ? . .
C(2) H(3B) 2.648 ? . .
C(2) H(8A) 2.646 ? . .
C(2) H(8B) 3.313 ? . .
C(2) H(24) 3.240 ? . .
C(2) H(9A) 2.747 ? . .
C(2) H(9C) 3.453 ? . .
C(2) H(25A) 3.304 ? . .
C(2) H(25B) 3.143 ? . .
C(2) H(37A) 3.170 ? . 2_655
C(3) H(2A) 2.605 ? . .
C(3) H(2B) 2.539 ? . .
C(3) H(3A) 0.990 ? . .
C(3) H(3B) 0.990 ? . .
C(3) H(4A) 2.060 ? . .
C(3) H(4B) 2.060 ? . .
C(3) H(5A) 3.338 ? . .
C(3) H(5B) 2.642 ? . .
C(3) H(8A) 3.309 ? . .
C(3) H(8B) 2.697 ? . .
C(3) H(18) 3.535 ? . 4_565
C(3) H(24) 3.581 ? . .
C(3) H(9A) 3.273 ? . .
C(3) H(9C) 2.727 ? . .
C(3) H(20B) 3.068 ? . 4_565
C(3) H(25B) 3.220 ? . .
C(3) H(26B) 3.564 ? . .
C(4) H(3A) 2.053 ? . .
C(4) H(3B) 2.053 ? . .
C(4) H(4A) 0.990 ? . .
C(4) H(4B) 0.990 ? . .
C(4) H(5A) 2.048 ? . .
C(4) H(5B) 2.048 ? . .
C(4) H(8B) 2.810 ? . .
C(4) H(10A) 2.800 ? . .
C(4) H(18) 3.507 ? . 4_565
C(4) H(39) 3.107 ? . 4_565
C(4) H(9C) 3.300 ? . .
C(4) H(20A) 3.576 ? . 4_565
C(4) H(20B) 3.505 ? . 4_565
C(4) H(40B) 3.216 ? . 4_565
C(5) H(3A) 2.615 ? . .
C(5) H(3B) 3.330 ? . .
C(5) H(4A) 2.055 ? . .
C(5) H(4B) 2.055 ? . .
C(5) H(5A) 0.990 ? . .
C(5) H(5B) 0.990 ? . .
C(5) H(6A) 2.561 ? . .
C(5) H(6B) 2.561 ? . .
C(5) H(10A) 2.615 ? . .
C(5) H(10B) 3.303 ? . .
C(5) H(39) 3.598 ? . 4_565
C(5) H(11A) 2.783 ? . .
C(5) H(11C) 3.489 ? . .
C(5) H(26B) 3.449 ? . .
C(6) H(5A) 2.688 ? . .
C(6) H(5B) 2.425 ? . .
C(6) H(6A) 0.990 ? . .
C(6) H(6B) 0.990 ? . .
C(6) H(7A) 2.058 ? . .
C(6) H(7B) 2.058 ? . .
C(6) H(10A) 3.316 ? . .
C(6) H(10B) 2.736 ? . .
C(6) H(33) 3.383 ? . .
C(6) H(11A) 3.243 ? . .
C(6) H(11C) 2.715 ? . .
C(6) H(23A) 3.509 ? . 1_655
C(6) H(23C) 3.521 ? . 1_655
C(6) H(35C) 2.903 ? . .
C(7) H(6A) 2.053 ? . .
C(7) H(6B) 2.052 ? . .
C(7) H(7A) 0.990 ? . .
C(7) H(7B) 0.990 ? . .
C(7) H(10B) 2.674 ? . .
C(7) H(11C) 3.012 ? . .
C(7) H(19A) 3.341 ? . 1_655
C(7) H(19C) 3.355 ? . 1_655
C(7) H(23C) 3.272 ? . 1_655
C(7) H(35C) 3.452 ? . .
C(8) H(1A) 2.826 ? . .
C(8) H(2A) 2.651 ? . .
C(8) H(2B) 3.320 ? . .
C(8) H(3A) 3.305 ? . .
C(8) H(3B) 2.595 ? . .
C(8) H(4A) 2.736 ? . .
C(8) H(8A) 0.990 ? . .
C(8) H(8B) 0.990 ? . .
C(8) H(10A) 3.371 ? . .
C(8) H(9A) 2.064 ? . .
C(8) H(9B) 2.064 ? . .
C(8) H(9C) 2.064 ? . .
C(8) H(22B) 3.171 ? . 4_564
C(8) H(22C) 3.256 ? . 4_564
C(8) H(38B) 3.380 ? . 2_755
C(9) H(1A) 3.321 ? . .
C(9) H(2A) 2.715 ? . .
C(9) H(3B) 2.585 ? . .
C(9) H(4A) 3.374 ? . .
C(9) H(8A) 2.056 ? . .
C(9) H(8B) 2.056 ? . .
C(9) H(9A) 0.980 ? . .
C(9) H(9B) 0.980 ? . .
C(9) H(9C) 0.980 ? . .
C(9) H(20A) 3.172 ? . 2_655
C(9) H(20C) 3.237 ? . 2_655
C(9) H(22B) 3.473 ? . 4_564
C(9) H(34A) 3.139 ? . 2_655
C(9) H(40C) 3.524 ? . 2_655
C(10) H(4A) 2.820 ? . .
C(10) H(5A) 2.543 ? . .
C(10) H(5B) 3.292 ? . .
C(10) H(6A) 3.329 ? . .
C(10) H(6B) 2.684 ? . .
C(10) H(7B) 2.736 ? . .
C(10) H(8B) 3.283 ? . .
C(10) H(10A) 0.990 ? . .
C(10) H(10B) 0.990 ? . .
C(10) H(11A) 2.074 ? . .
C(10) H(11B) 2.073 ? . .
C(10) H(11C) 2.073 ? . .
C(11) H(5A) 2.654 ? . .
C(11) H(6B) 2.659 ? . .
C(11) H(7B) 3.011 ? . .
C(11) H(10A) 2.064 ? . .
C(11) H(10B) 2.064 ? . .
C(11) H(11A) 0.980 ? . .
C(11) H(11B) 0.980 ? . .
C(11) H(11C) 0.980 ? . .
C(11) H(25A) 3.368 ? . 1_655
C(11) H(25C) 3.170 ? . 1_655
C(11) H(41B) 3.416 ? . 4_565
C(12) H(14) 3.266 ? . .
C(12) H(16) 3.278 ? . .
C(12) H(18) 2.620 ? . .
C(12) H(24) 2.652 ? . .
C(12) H(19C) 3.560 ? . .
C(12) H(20A) 3.497 ? . .
C(12) H(25A) 2.983 ? . .
C(13) H(14) 2.025 ? . .
C(13) H(18) 2.065 ? . .
C(13) H(19A) 2.708 ? . .
C(13) H(19B) 3.351 ? . .
C(13) H(19C) 2.693 ? . .
C(13) H(20A) 2.695 ? . .
C(13) H(20B) 3.357 ? . .
C(13) H(20C) 2.723 ? . .
C(14) H(7B) 3.569 ? . 1_455
C(14) H(14) 0.950 ? . .
C(14) H(16) 3.228 ? . .
C(14) H(18) 3.304 ? . .
C(14) H(21) 2.640 ? . .
C(14) H(11C) 3.410 ? . 1_455
C(14) H(19A) 2.728 ? . .
C(14) H(19C) 3.268 ? . .
C(14) H(20A) 3.340 ? . .
C(14) H(20C) 2.801 ? . .
C(14) H(23A) 3.507 ? . .
C(14) H(23C) 2.829 ? . .
C(14) H(34A) 3.584 ? . .
C(14) H(38C) 3.171 ? . 1_455
C(15) H(14) 2.018 ? . .
C(15) H(16) 2.028 ? . .
C(15) H(21) 2.045 ? . .
C(15) H(11C) 3.254 ? . 1_455
C(15) H(22A) 2.707 ? . .
C(15) H(22B) 3.371 ? . .
C(15) H(22C) 2.784 ? . .
C(15) H(23A) 2.742 ? . .
C(15) H(23B) 3.346 ? . .
C(15) H(23C) 2.660 ? . .
C(15) H(34A) 3.381 ? . .
C(15) H(34B) 3.480 ? . .
C(16) H(14) 3.225 ? . .
C(16) H(16) 0.950 ? . .
C(16) H(21) 3.226 ? . .
C(16) H(24) 3.260 ? . .
C(16) H(11C) 3.332 ? . 1_455
C(16) H(22A) 2.863 ? . .
C(16) H(22C) 2.818 ? . .
C(16) H(23A) 3.441 ? . .
C(16) H(25A) 3.597 ? . .
C(16) H(25C) 3.131 ? . .
C(16) H(26A) 2.757 ? . .
C(16) H(26C) 2.940 ? . .
C(16) H(34A) 3.433 ? . .
C(16) H(34B) 3.202 ? . .
C(17) H(16) 2.035 ? . .
C(17) H(24) 2.059 ? . .
C(17) H(33) 3.362 ? . .
C(17) H(11B) 3.434 ? . 1_455
C(17) H(25A) 2.607 ? . .
C(17) H(25B) 3.324 ? . .
C(17) H(25C) 2.709 ? . .
C(17) H(26A) 2.830 ? . .
C(17) H(26B) 3.397 ? . .
C(17) H(26C) 2.736 ? . .
C(18) H(4B) 3.521 ? . 4_464
C(18) H(14) 2.603 ? . .
C(18) H(18) 1.000 ? . .
C(18) H(19A) 2.065 ? . .
C(18) H(19B) 2.065 ? . .
C(18) H(19C) 2.065 ? . .
C(18) H(20A) 2.069 ? . .
C(18) H(20B) 2.069 ? . .
C(18) H(20C) 2.069 ? . .
C(18) H(26B) 3.383 ? . 4_464
C(19) H(7B) 3.011 ? . 1_455
C(19) H(14) 2.813 ? . .
C(19) H(18) 2.063 ? . .
C(19) H(19A) 0.980 ? . .
C(19) H(19B) 0.980 ? . .
C(19) H(19C) 0.980 ? . .
C(19) H(20A) 3.339 ? . .
C(19) H(20B) 2.670 ? . .
C(19) H(20C) 2.693 ? . .
C(19) H(25B) 3.126 ? . 4_464
C(19) H(25C) 3.367 ? . 4_464
C(19) H(26A) 3.516 ? . 4_464
C(19) H(26B) 3.415 ? . 4_464
C(19) H(41A) 3.173 ? . 1_455
C(20) H(3B) 3.269 ? . 4_464
C(20) H(4B) 3.145 ? . 4_464
C(20) H(14) 2.899 ? . .
C(20) H(18) 2.067 ? . .
C(20) H(9B) 3.229 ? . 2_645
C(20) H(9C) 3.174 ? . 2_645
C(20) H(19A) 2.700 ? . .
C(20) H(19B) 2.661 ? . .
C(20) H(19C) 3.340 ? . .
C(20) H(20A) 0.980 ? . .
C(20) H(20B) 0.980 ? . .
C(20) H(20C) 0.980 ? . .
C(20) H(40A) 3.375 ? . 3_665
C(20) H(40B) 3.365 ? . 3_665
C(21) H(14) 2.628 ? . .
C(21) H(16) 2.716 ? . .
C(21) H(21) 1.000 ? . .
C(21) H(21) 3.494 ? . 3_666
C(21) H(22A) 2.062 ? . .
C(21) H(22A) 3.588 ? . 3_666
C(21) H(22B) 2.062 ? . .
C(21) H(22B) 3.362 ? . 3_666
C(21) H(22C) 2.062 ? . .
C(21) H(23A) 2.068 ? . .
C(21) H(23B) 2.068 ? . .
C(21) H(23C) 2.068 ? . .
C(22) H(8A) 2.934 ? . 4_465
C(22) H(8B) 3.569 ? . 4_465
C(22) H(16) 2.570 ? . .
C(22) H(21) 2.045 ? . .
C(22) H(21) 2.920 ? . 3_666
C(22) H(36) 3.559 ? . 3_766
C(22) H(22A) 0.980 ? . .
C(22) H(22B) 0.980 ? . .
C(22) H(22C) 0.980 ? . .
C(22) H(23A) 2.706 ? . .
C(22) H(23B) 2.677 ? . .
C(22) H(23C) 3.343 ? . .
C(22) H(34B) 3.471 ? . .
C(22) H(38B) 3.177 ? . 3_766
C(23) H(1A) 3.318 ? . 4_465
C(23) H(6B) 3.165 ? . 1_455
C(23) H(8A) 3.489 ? . 4_465
C(23) H(14) 3.020 ? . .
C(23) H(29) 3.568 ? . 1_455
C(23) H(21) 2.052 ? . .
C(23) H(11C) 3.425 ? . 1_455
C(23) H(22A) 3.345 ? . .
C(23) H(22B) 2.685 ? . .
C(23) H(22C) 2.693 ? . .
C(23) H(23A) 0.980 ? . .
C(23) H(23B) 0.980 ? . .
C(23) H(23C) 0.980 ? . .
C(23) H(34C) 3.542 ? . 3_666
C(23) H(35C) 3.162 ? . 1_455
C(24) H(2B) 2.949 ? . .
C(24) H(3A) 3.223 ? . .
C(24) H(16) 2.624 ? . .
C(24) H(24) 1.000 ? . .
C(24) H(33) 3.437 ? . .
C(24) H(25A) 2.077 ? . .
C(24) H(25B) 2.077 ? . .
C(24) H(25C) 2.077 ? . .
C(24) H(26A) 2.074 ? . .
C(24) H(26B) 2.074 ? . .
C(24) H(26C) 2.074 ? . .
C(25) H(2B) 2.640 ? . .
C(25) H(3A) 3.124 ? . .
C(25) H(16) 3.361 ? . .
C(25) H(24) 2.070 ? . .
C(25) H(11B) 2.899 ? . 1_455
C(25) H(19B) 2.903 ? . 4_565
C(25) H(25A) 0.980 ? . .
C(25) H(25B) 0.980 ? . .
C(25) H(25C) 0.980 ? . .
C(25) H(26A) 2.670 ? . .
C(25) H(26B) 2.733 ? . .
C(25) H(26C) 3.358 ? . .
C(25) H(37C) 3.419 ? . 2_655
C(26) H(3A) 3.354 ? . .
C(26) H(5B) 3.265 ? . .
C(26) H(6A) 3.591 ? . .
C(26) H(16) 2.545 ? . .
C(26) H(18) 3.420 ? . 4_565
C(26) H(24) 2.067 ? . .
C(26) H(33) 3.267 ? . .
C(26) H(19C) 3.436 ? . 4_565
C(26) H(25A) 3.358 ? . .
C(26) H(25B) 2.703 ? . .
C(26) H(25C) 2.701 ? . .
C(26) H(26A) 0.980 ? . .
C(26) H(26B) 0.980 ? . .
C(26) H(26C) 0.980 ? . .
C(26) H(35B) 3.421 ? . .
C(27) H(7A) 2.518 ? . .
C(27) H(29) 3.278 ? . .
C(27) H(31) 3.272 ? . .
C(27) H(33) 2.614 ? . .
C(27) H(39) 2.595 ? . .
C(27) H(9A) 3.424 ? . 2_645
C(27) H(34A) 3.141 ? . .
C(27) H(40C) 3.280 ? . .
C(28) H(6A) 3.484 ? . .
C(28) H(7A) 2.537 ? . .
C(28) H(29) 2.030 ? . .
C(28) H(33) 2.053 ? . .
C(28) H(9A) 3.528 ? . 2_645
C(28) H(34A) 2.708 ? . .
C(28) H(34B) 3.346 ? . .
C(28) H(34C) 2.681 ? . .
C(28) H(35A) 2.810 ? . .
C(28) H(35B) 3.382 ? . .
C(28) H(35C) 2.704 ? . .
C(29) H(7A) 2.973 ? . .
C(29) H(29) 0.950 ? . .
C(29) H(31) 3.236 ? . .
C(29) H(33) 3.275 ? . .
C(29) H(36) 2.546 ? . .
C(29) H(23C) 3.265 ? . 1_655
C(29) H(34C) 3.110 ? . .
C(29) H(35A) 2.770 ? . .
C(29) H(35A) 3.187 ? . 3_766
C(29) H(35C) 2.969 ? . .
C(29) H(37A) 3.257 ? . .
C(30) H(7A) 3.357 ? . .
C(30) H(29) 2.023 ? . .
C(30) H(31) 2.032 ? . .
C(30) H(36) 2.057 ? . .
C(30) H(23C) 3.541 ? . 1_655
C(30) H(37A) 2.668 ? . .
C(30) H(37B) 3.345 ? . .
C(30) H(37C) 2.713 ? . .
C(30) H(38A) 2.760 ? . .
C(30) H(38B) 3.369 ? . .
C(30) H(38C) 2.715 ? . .
C(31) H(7A) 3.293 ? . .
C(31) H(29) 3.237 ? . .
C(31) H(31) 0.950 ? . .
C(31) H(36) 3.330 ? . .
C(31) H(39) 3.304 ? . .
C(31) H(37A) 3.497 ? . .
C(31) H(37C) 2.991 ? . .
C(31) H(38A) 2.829 ? . .
C(31) H(38C) 3.228 ? . .
C(31) H(40A) 2.900 ? . .
C(31) H(40C) 3.467 ? . .
C(31) H(41A) 3.144 ? . .
C(31) H(41C) 2.792 ? . .
C(32) H(7A) 2.914 ? . .
C(32) H(31) 2.033 ? . .
C(32) H(39) 2.057 ? . .
C(32) H(40A) 2.693 ? . .
C(32) H(40B) 3.341 ? . .
C(32) H(40C) 2.671 ? . .
C(32) H(41A) 2.698 ? . .
C(32) H(41B) 3.373 ? . .
C(32) H(41C) 2.791 ? . .
C(33) H(6A) 3.102 ? . .
C(33) H(7A) 3.247 ? . .
C(33) H(29) 2.652 ? . .
C(33) H(33) 1.000 ? . .
C(33) H(26C) 3.094 ? . .
C(33) H(34A) 2.066 ? . .
C(33) H(34B) 2.066 ? . .
C(33) H(34C) 2.066 ? . .
C(33) H(35A) 2.077 ? . .
C(33) H(35B) 2.077 ? . .
C(33) H(35C) 2.077 ? . .
C(34) H(29) 3.357 ? . .
C(34) H(29) 3.445 ? . 3_766
C(34) H(33) 2.053 ? . .
C(34) H(36) 3.551 ? . 3_766
C(34) H(9A) 3.381 ? . 2_645
C(34) H(9B) 3.418 ? . 2_645
C(34) H(22A) 3.420 ? . .
C(34) H(23B) 3.262 ? . 3_666
C(34) H(26C) 3.514 ? . .
C(34) H(34A) 0.980 ? . .
C(34) H(34B) 0.980 ? . .
C(34) H(34C) 0.980 ? . .
C(34) H(35A) 2.683 ? . .
C(34) H(35A) 3.488 ? . 3_766
C(34) H(35B) 2.718 ? . .
C(34) H(35C) 3.353 ? . .
C(35) H(1A) 3.090 ? . 4_565
C(35) H(1B) 3.142 ? . 4_565
C(35) H(6A) 3.065 ? . .
C(35) H(6B) 3.486 ? . .
C(35) H(7A) 3.590 ? . .
C(35) H(29) 2.606 ? . .
C(35) H(29) 3.211 ? . 3_766
C(35) H(33) 2.064 ? . .
C(35) H(23B) 3.533 ? . 1_655
C(35) H(26C) 3.115 ? . .
C(35) H(34A) 3.351 ? . .
C(35) H(34B) 2.637 ? . .
C(35) H(34C) 2.762 ? . .
C(35) H(34C) 3.505 ? . 3_766
C(35) H(35A) 0.980 ? . .
C(35) H(35A) 3.517 ? . 3_766
C(35) H(35B) 0.980 ? . .
C(35) H(35C) 0.980 ? . .
C(35) H(37A) 3.588 ? . 3_766
C(36) H(29) 2.653 ? . .
C(36) H(31) 2.704 ? . .
C(36) H(36) 1.000 ? . .
C(36) H(22A) 3.476 ? . 3_766
C(36) H(37A) 2.067 ? . .
C(36) H(37B) 2.067 ? . .
C(36) H(37C) 2.067 ? . .
C(36) H(38A) 2.055 ? . .
C(36) H(38B) 2.055 ? . .
C(36) H(38C) 2.055 ? . .
C(37) H(1B) 3.355 ? . 2_645
C(37) H(2A) 3.438 ? . 2_645
C(37) H(29) 3.548 ? . .
C(37) H(31) 3.197 ? . .
C(37) H(36) 2.058 ? . .
C(37) H(25A) 3.237 ? . 2_645
C(37) H(35B) 3.496 ? . 3_766
C(37) H(37A) 0.980 ? . .
C(37) H(37B) 0.980 ? . .
C(37) H(37C) 0.980 ? . .
C(37) H(38A) 2.677 ? . .
C(37) H(38B) 2.659 ? . .
C(37) H(38C) 3.329 ? . .
C(38) H(8B) 3.391 ? . 2_745
C(38) H(14) 3.233 ? . 1_655
C(38) H(31) 2.830 ? . .
C(38) H(36) 2.046 ? . .
C(38) H(20C) 3.302 ? . 1_655
C(38) H(22A) 3.432 ? . 3_766
C(38) H(22B) 3.586 ? . 3_766
C(38) H(37A) 3.326 ? . .
C(38) H(37B) 2.648 ? . .
C(38) H(37C) 2.695 ? . .
C(38) H(38A) 0.980 ? . .
C(38) H(38B) 0.980 ? . .
C(38) H(38C) 0.980 ? . .
C(38) H(40B) 3.438 ? . 3_765
C(38) H(41B) 3.555 ? . 3_765
C(39) H(4A) 3.412 ? . 4_464
C(39) H(4B) 3.373 ? . 4_464
C(39) H(31) 2.635 ? . .
C(39) H(39) 1.000 ? . .
C(39) H(40A) 2.075 ? . .
C(39) H(40B) 2.075 ? . .
C(39) H(40C) 2.075 ? . .
C(39) H(41A) 2.069 ? . .
C(39) H(41B) 2.069 ? . .
C(39) H(41C) 2.069 ? . .
C(40) H(4A) 3.179 ? . 4_464
C(40) H(4B) 3.319 ? . 4_464
C(40) H(31) 3.099 ? . .
C(40) H(39) 2.067 ? . .
C(40) H(20B) 3.035 ? . 3_665
C(40) H(20C) 3.392 ? . 3_665
C(40) H(38A) 3.363 ? . 3_765
C(40) H(40A) 0.980 ? . .
C(40) H(40B) 0.980 ? . .
C(40) H(40C) 0.980 ? . .
C(40) H(41A) 3.359 ? . .
C(40) H(41B) 2.727 ? . .
C(40) H(41C) 2.685 ? . .
C(41) H(31) 2.743 ? . .
C(41) H(31) 3.600 ? . 3_765
C(41) H(39) 2.061 ? . .
C(41) H(11A) 3.565 ? . 4_464
C(41) H(19B) 3.480 ? . 1_655
C(41) H(37C) 3.546 ? . 3_765
C(41) H(38A) 3.329 ? . 3_765
C(41) H(40A) 2.739 ? . .
C(41) H(40B) 2.676 ? . .
C(41) H(40C) 3.357 ? . .
C(41) H(41A) 0.980 ? . .
C(41) H(41B) 0.980 ? . .
C(41) H(41C) 0.980 ? . .
H(1A) Ni(1) 3.594 ? . .
H(1A) S(1) 2.347 ? . .
H(1A) N(1) 2.847 ? . .
H(1A) C(1) 0.990 ? . .
H(1A) C(2) 2.068 ? . .
H(1A) C(8) 2.826 ? . .
H(1A) C(9) 3.321 ? . .
H(1A) C(23) 3.318 ? . 4_564
H(1A) C(35) 3.090 ? . 4_464
H(1A) H(1B) 1.605 ? . .
H(1A) H(2A) 2.280 ? . .
H(1A) H(2B) 2.847 ? . .
H(1A) H(8A) 2.265 ? . .
H(1A) H(9A) 2.870 ? . .
H(1A) H(23A) 2.895 ? . 4_564
H(1A) H(23B) 2.841 ? . 4_564
H(1A) H(34C) 3.242 ? . 2_655
H(1A) H(35A) 3.015 ? . 4_464
H(1A) H(35B) 2.980 ? . 4_464
H(1A) H(35C) 2.753 ? . 4_464
H(1A) H(37A) 3.274 ? . 2_655
H(1B) Ni(2) 3.575 ? . .
H(1B) S(1) 2.347 ? . .
H(1B) S(3) 2.822 ? . .
H(1B) N(1) 3.340 ? . .
H(1B) C(1) 0.990 ? . .
H(1B) C(2) 2.068 ? . .
H(1B) C(35) 3.142 ? . 4_464
H(1B) C(37) 3.355 ? . 2_655
H(1B) H(1A) 1.605 ? . .
H(1B) H(2A) 2.450 ? . .
H(1B) H(2B) 2.273 ? . .
H(1B) H(8A) 3.595 ? . .
H(1B) H(35A) 3.420 ? . 4_464
H(1B) H(35B) 2.575 ? . 4_464
H(1B) H(35C) 2.975 ? . 4_464
H(1B) H(37A) 2.425 ? . 2_655
H(2A) S(1) 3.581 ? . .
H(2A) N(1) 2.052 ? . .
H(2A) C(1) 2.059 ? . .
H(2A) C(2) 0.990 ? . .
H(2A) C(3) 2.605 ? . .
H(2A) C(8) 2.651 ? . .
H(2A) C(9) 2.715 ? . .
H(2A) C(37) 3.438 ? . 2_655
H(2A) H(1A) 2.280 ? . .
H(2A) H(1B) 2.450 ? . .
H(2A) H(2B) 1.600 ? . .
H(2A) H(3A) 2.749 ? . .
H(2A) H(3B) 2.464 ? . .
H(2A) H(8A) 2.921 ? . .
H(2A) H(8B) 3.564 ? . .
H(2A) H(9A) 2.153 ? . .
H(2A) H(9B) 3.584 ? . .
H(2A) H(9C) 3.037 ? . .
H(2A) H(25A) 3.436 ? . .
H(2A) H(25B) 3.182 ? . .
H(2A) H(37A) 2.772 ? . 2_655
H(2A) H(37C) 3.234 ? . 2_655
H(2B) Ni(1) 2.985 ? . .
H(2B) Ni(2) 3.495 ? . .
H(2B) S(1) 3.009 ? . .
H(2B) S(3) 3.050 ? . .
H(2B) N(1) 2.052 ? . .
H(2B) C(1) 2.059 ? . .
H(2B) C(2) 0.990 ? . .
H(2B) C(3) 2.539 ? . .
H(2B) C(8) 3.320 ? . .
H(2B) C(24) 2.949 ? . .
H(2B) C(25) 2.640 ? . .
H(2B) H(1A) 2.847 ? . .
H(2B) H(1B) 2.273 ? . .
H(2B) H(2A) 1.600 ? . .
H(2B) H(3A) 2.213 ? . .
H(2B) H(3B) 2.905 ? . .
H(2B) H(8A) 3.558 ? . .
H(2B) H(24) 2.343 ? . .
H(2B) H(25A) 2.411 ? . .
H(2B) H(25B) 2.335 ? . .
H(2B) H(25C) 3.595 ? . .
H(2B) H(37A) 3.148 ? . 2_655
H(2B) H(37C) 3.501 ? . 2_655
H(3A) Ni(1) 3.162 ? . .
H(3A) N(1) 2.038 ? . .
H(3A) N(2) 3.315 ? . .
H(3A) C(2) 2.477 ? . .
H(3A) C(3) 0.990 ? . .
H(3A) C(4) 2.053 ? . .
H(3A) C(5) 2.615 ? . .
H(3A) C(8) 3.305 ? . .
H(3A) C(24) 3.223 ? . .
H(3A) C(25) 3.124 ? . .
H(3A) C(26) 3.354 ? . .
H(3A) H(2A) 2.749 ? . .
H(3A) H(2B) 2.213 ? . .
H(3A) H(3B) 1.597 ? . .
H(3A) H(4A) 2.847 ? . .
H(3A) H(4B) 2.420 ? . .
H(3A) H(5A) 3.486 ? . .
H(3A) H(5B) 2.368 ? . .
H(3A) H(18) 2.976 ? . 4_565
H(3A) H(24) 2.783 ? . .
H(3A) H(9C) 3.590 ? . .
H(3A) H(19B) 3.391 ? . 4_565
H(3A) H(20B) 2.962 ? . 4_565
H(3A) H(25A) 3.566 ? . .
H(3A) H(25B) 2.359 ? . .
H(3A) H(26B) 2.649 ? . .
H(3B) N(1) 2.038 ? . .
H(3B) C(2) 2.648 ? . .
H(3B) C(3) 0.990 ? . .
H(3B) C(4) 2.053 ? . .
H(3B) C(5) 3.330 ? . .
H(3B) C(8) 2.595 ? . .
H(3B) C(9) 2.585 ? . .
H(3B) C(20) 3.269 ? . 4_565
H(3B) H(2A) 2.464 ? . .
H(3B) H(2B) 2.905 ? . .
H(3B) H(3A) 1.597 ? . .
H(3B) H(4A) 2.426 ? . .
H(3B) H(4B) 2.262 ? . .
H(3B) H(5B) 3.479 ? . .
H(3B) H(8A) 3.496 ? . .
H(3B) H(8B) 2.923 ? . .
H(3B) H(18) 3.576 ? . 4_565
H(3B) H(9A) 2.772 ? . .
H(3B) H(9B) 3.506 ? . .
H(3B) H(9C) 2.099 ? . .
H(3B) H(20A) 3.354 ? . 4_565
H(3B) H(20B) 2.446 ? . 4_565
H(3B) H(25B) 3.357 ? . .
H(3B) H(40C) 3.195 ? . 2_655
H(4A) Ni(1) 3.389 ? . .
H(4A) N(1) 2.661 ? . .
H(4A) N(2) 2.681 ? . .
H(4A) C(3) 2.060 ? . .
H(4A) C(4) 0.990 ? . .
H(4A) C(5) 2.055 ? . .
H(4A) C(8) 2.736 ? . .
H(4A) C(9) 3.374 ? . .
H(4A) C(10) 2.820 ? . .
H(4A) C(39) 3.412 ? . 4_565
H(4A) C(40) 3.179 ? . 4_565
H(4A) H(3A) 2.847 ? . .
H(4A) H(3B) 2.426 ? . .
H(4A) H(4B) 1.601 ? . .
H(4A) H(5A) 2.395 ? . .
H(4A) H(5B) 2.846 ? . .
H(4A) H(8B) 2.179 ? . .
H(4A) H(10A) 2.196 ? . .
H(4A) H(10B) 3.599 ? . .
H(4A) H(39) 2.863 ? . 4_565
H(4A) H(9C) 2.968 ? . .
H(4A) H(11A) 3.406 ? . .
H(4A) H(40B) 2.498 ? . 4_565
H(4A) H(40C) 3.330 ? . 4_565
H(4A) H(41B) 3.285 ? . 4_565
H(4B) S(4) 3.365 ? . 4_565
H(4B) N(1) 3.352 ? . .
H(4B) N(2) 3.354 ? . .
H(4B) C(3) 2.060 ? . .
H(4B) C(4) 0.990 ? . .
H(4B) C(5) 2.055 ? . .
H(4B) C(18) 3.521 ? . 4_565
H(4B) C(20) 3.145 ? . 4_565
H(4B) C(39) 3.373 ? . 4_565
H(4B) C(40) 3.319 ? . 4_565
H(4B) H(3A) 2.420 ? . .
H(4B) H(3B) 2.262 ? . .
H(4B) H(4A) 1.601 ? . .
H(4B) H(5A) 2.278 ? . .
H(4B) H(5B) 2.389 ? . .
H(4B) H(8B) 3.591 ? . .
H(4B) H(10A) 3.560 ? . .
H(4B) H(18) 2.911 ? . 4_565
H(4B) H(39) 2.591 ? . 4_565
H(4B) H(9C) 3.572 ? . .
H(4B) H(20A) 2.687 ? . 4_565
H(4B) H(20B) 2.941 ? . 4_565
H(4B) H(40B) 3.055 ? . 4_565
H(4B) H(40C) 3.073 ? . 4_565
H(5A) Ni(2) 3.159 ? . 4_565
H(5A) S(1) 3.137 ? . 4_565
H(5A) N(2) 2.040 ? . .
H(5A) C(3) 3.338 ? . .
H(5A) C(4) 2.048 ? . .
H(5A) C(5) 0.990 ? . .
H(5A) C(6) 2.688 ? . .
H(5A) C(10) 2.543 ? . .
H(5A) C(11) 2.654 ? . .
H(5A) H(3A) 3.486 ? . .
H(5A) H(4A) 2.395 ? . .
H(5A) H(4B) 2.278 ? . .
H(5A) H(5B) 1.597 ? . .
H(5A) H(6A) 3.012 ? . .
H(5A) H(6B) 2.484 ? . .
H(5A) H(10A) 2.727 ? . .
H(5A) H(10B) 3.485 ? . .
H(5A) H(39) 3.049 ? . 4_565
H(5A) H(11A) 2.082 ? . .
H(5A) H(11B) 3.486 ? . .
H(5A) H(11C) 3.063 ? . .
H(5B) Ni(1) 3.266 ? . .
H(5B) S(3) 3.542 ? . 4_565
H(5B) N(1) 3.429 ? . .
H(5B) N(2) 2.040 ? . .
H(5B) C(3) 2.642 ? . .
H(5B) C(4) 2.048 ? . .
H(5B) C(5) 0.990 ? . .
H(5B) C(6) 2.425 ? . .
H(5B) C(10) 3.292 ? . .
H(5B) C(26) 3.265 ? . .
H(5B) H(3A) 2.368 ? . .
H(5B) H(3B) 3.479 ? . .
H(5B) H(4A) 2.846 ? . .
H(5B) H(4B) 2.389 ? . .
H(5B) H(5A) 1.597 ? . .
H(5B) H(6A) 2.205 ? . .
H(5B) H(6B) 2.617 ? . .
H(5B) H(10A) 3.558 ? . .
H(5B) H(18) 3.265 ? . 4_565
H(5B) H(24) 3.385 ? . .
H(5B) H(11A) 3.535 ? . .
H(5B) H(26B) 2.508 ? . .
H(5B) H(26C) 3.288 ? . .
H(6A) Ni(1) 2.944 ? . .
H(6A) Ni(2) 3.466 ? . .
H(6A) S(2) 2.982 ? . .
H(6A) N(2) 2.048 ? . .
H(6A) C(5) 2.561 ? . .
H(6A) C(6) 0.990 ? . .
H(6A) C(7) 2.053 ? . .
H(6A) C(10) 3.329 ? . .
H(6A) C(26) 3.591 ? . .
H(6A) C(28) 3.484 ? . .
H(6A) C(33) 3.102 ? . .
H(6A) C(35) 3.065 ? . .
H(6A) H(5A) 3.012 ? . .
H(6A) H(5B) 2.205 ? . .
H(6A) H(6B) 1.601 ? . .
H(6A) H(7A) 2.283 ? . .
H(6A) H(7B) 2.846 ? . .
H(6A) H(24) 3.223 ? . .
H(6A) H(33) 2.528 ? . .
H(6A) H(26B) 3.397 ? . .
H(6A) H(26C) 3.114 ? . .
H(6A) H(35B) 3.260 ? . .
H(6A) H(35C) 2.475 ? . .
H(6B) S(1) 3.471 ? . 4_565
H(6B) S(2) 3.590 ? . .
H(6B) N(2) 2.048 ? . .
H(6B) C(5) 2.561 ? . .
H(6B) C(6) 0.990 ? . .
H(6B) C(7) 2.052 ? . .
H(6B) C(10) 2.684 ? . .
H(6B) C(11) 2.659 ? . .
H(6B) C(23) 3.165 ? . 1_655
H(6B) C(35) 3.486 ? . .
H(6B) H(5A) 2.484 ? . .
H(6B) H(5B) 2.617 ? . .
H(6B) H(6A) 1.601 ? . .
H(6B) H(7A) 2.422 ? . .
H(6B) H(7B) 2.287 ? . .
H(6B) H(10A) 3.549 ? . .
H(6B) H(10B) 3.083 ? . .
H(6B) H(11A) 2.760 ? . .
H(6B) H(11C) 2.218 ? . .
H(6B) H(23A) 2.583 ? . 1_655
H(6B) H(23C) 2.890 ? . 1_655
H(6B) H(35C) 2.572 ? . .
H(7A) S(2) 2.348 ? . .
H(7A) S(4) 3.501 ? . .
H(7A) N(2) 3.321 ? . .
H(7A) C(6) 2.058 ? . .
H(7A) C(7) 0.990 ? . .
H(7A) C(27) 2.518 ? . .
H(7A) C(28) 2.537 ? . .
H(7A) C(29) 2.973 ? . .
H(7A) C(30) 3.357 ? . .
H(7A) C(31) 3.293 ? . .
H(7A) C(32) 2.914 ? . .
H(7A) C(33) 3.247 ? . .
H(7A) C(35) 3.590 ? . .
H(7A) H(6A) 2.283 ? . .
H(7A) H(6B) 2.422 ? . .
H(7A) H(7B) 1.604 ? . .
H(7A) H(29) 3.528 ? . .
H(7A) H(33) 3.128 ? . .
H(7A) H(19A) 3.308 ? . 1_655
H(7A) H(23C) 2.900 ? . 1_655
H(7A) H(35C) 2.983 ? . .
H(7A) H(41A) 3.597 ? . .
H(7B) Ni(1) 3.556 ? . .
H(7B) S(2) 2.348 ? . .
H(7B) N(2) 2.791 ? . .
H(7B) C(6) 2.058 ? . .
H(7B) C(7) 0.990 ? . .
H(7B) C(10) 2.736 ? . .
H(7B) C(11) 3.011 ? . .
H(7B) C(14) 3.569 ? . 1_655
H(7B) C(19) 3.011 ? . 1_655
H(7B) H(6A) 2.846 ? . .
H(7B) H(6B) 2.287 ? . .
H(7B) H(7A) 1.604 ? . .
H(7B) H(10B) 2.312 ? . .
H(7B) H(14) 3.406 ? . 1_655
H(7B) H(11B) 3.562 ? . .
H(7B) H(11C) 2.426 ? . .
H(7B) H(19A) 2.628 ? . 1_655
H(7B) H(19C) 2.520 ? . 1_655
H(7B) H(23C) 3.004 ? . 1_655
H(8A) Ni(1) 2.850 ? . .
H(8A) S(1) 2.945 ? . .
H(8A) N(1) 2.036 ? . .
H(8A) C(1) 2.627 ? . .
H(8A) C(2) 2.646 ? . .
H(8A) C(3) 3.309 ? . .
H(8A) C(8) 0.990 ? . .
H(8A) C(9) 2.056 ? . .
H(8A) C(22) 2.934 ? . 4_564
H(8A) C(23) 3.489 ? . 4_564
H(8A) H(1A) 2.265 ? . .
H(8A) H(1B) 3.595 ? . .
H(8A) H(2A) 2.921 ? . .
H(8A) H(2B) 3.558 ? . .
H(8A) H(3B) 3.496 ? . .
H(8A) H(8B) 1.595 ? . .
H(8A) H(9A) 2.378 ? . .
H(8A) H(9B) 2.318 ? . .
H(8A) H(9C) 2.848 ? . .
H(8A) H(22B) 2.511 ? . 4_564
H(8A) H(22C) 2.514 ? . 4_564
H(8A) H(23A) 3.171 ? . 4_564
H(8A) H(23B) 3.121 ? . 4_564
H(8A) H(38B) 3.504 ? . 2_755
H(8B) Ni(1) 2.884 ? . .
H(8B) N(1) 2.036 ? . .
H(8B) N(2) 3.397 ? . .
H(8B) C(2) 3.313 ? . .
H(8B) C(3) 2.697 ? . .
H(8B) C(4) 2.810 ? . .
H(8B) C(8) 0.990 ? . .
H(8B) C(9) 2.056 ? . .
H(8B) C(10) 3.283 ? . .
H(8B) C(22) 3.569 ? . 4_564
H(8B) C(38) 3.391 ? . 2_755
H(8B) H(2A) 3.564 ? . .
H(8B) H(3B) 2.923 ? . .
H(8B) H(4A) 2.179 ? . .
H(8B) H(4B) 3.591 ? . .
H(8B) H(8A) 1.595 ? . .
H(8B) H(10A) 2.540 ? . .
H(8B) H(10B) 3.513 ? . .
H(8B) H(9A) 2.849 ? . .
H(8B) H(9B) 2.355 ? . .
H(8B) H(9C) 2.340 ? . .
H(8B) H(22B) 3.162 ? . 4_564
H(8B) H(22C) 3.099 ? . 4_564
H(8B) H(38A) 3.549 ? . 2_755
H(8B) H(38B) 2.562 ? . 2_755
H(8B) H(40B) 3.460 ? . 4_565
H(10A) Ni(1) 2.996 ? . .
H(10A) N(1) 3.502 ? . .
H(10A) N(2) 2.041 ? . .
H(10A) C(4) 2.800 ? . .
H(10A) C(5) 2.615 ? . .
H(10A) C(6) 3.316 ? . .
H(10A) C(8) 3.371 ? . .
H(10A) C(10) 0.990 ? . .
H(10A) C(11) 2.064 ? . .
H(10A) H(4A) 2.196 ? . .
H(10A) H(4B) 3.560 ? . .
H(10A) H(5A) 2.727 ? . .
H(10A) H(5B) 3.558 ? . .
H(10A) H(6B) 3.549 ? . .
H(10A) H(8B) 2.540 ? . .
H(10A) H(10B) 1.595 ? . .
H(10A) H(11A) 2.385 ? . .
H(10A) H(11B) 2.329 ? . .
H(10A) H(11C) 2.856 ? . .
H(10A) H(37B) 3.179 ? . 2_755
H(10A) H(38B) 3.087 ? . 2_755
H(10A) H(41B) 3.116 ? . 4_565
H(10B) Ni(1) 2.749 ? . .
H(10B) S(2) 2.917 ? . .
H(10B) N(2) 2.042 ? . .
H(10B) C(5) 3.303 ? . .
H(10B) C(6) 2.736 ? . .
H(10B) C(7) 2.674 ? . .
H(10B) C(10) 0.990 ? . .
H(10B) C(11) 2.064 ? . .
H(10B) H(4A) 3.599 ? . .
H(10B) H(5A) 3.485 ? . .
H(10B) H(6B) 3.083 ? . .
H(10B) H(7B) 2.312 ? . .
H(10B) H(8B) 3.513 ? . .
H(10B) H(10A) 1.595 ? . .
H(10B) H(11A) 2.857 ? . .
H(10B) H(11B) 2.362 ? . .
H(10B) H(11C) 2.351 ? . .
H(10B) H(19C) 3.166 ? . 1_655
H(10B) H(37B) 3.442 ? . 2_755
H(14) C(12) 3.266 ? . .
H(14) C(13) 2.025 ? . .
H(14) C(14) 0.950 ? . .
H(14) C(15) 2.018 ? . .
H(14) C(16) 3.225 ? . .
H(14) C(18) 2.603 ? . .
H(14) C(19) 2.813 ? . .
H(14) C(20) 2.899 ? . .
H(14) C(21) 2.628 ? . .
H(14) C(23) 3.020 ? . .
H(14) C(38) 3.233 ? . 1_455
H(14) H(7B) 3.406 ? . 1_455
H(14) H(18) 3.554 ? . .
H(14) H(21) 2.500 ? . .
H(14) H(9B) 3.458 ? . 2_645
H(14) H(19A) 2.261 ? . .
H(14) H(19C) 3.246 ? . .
H(14) H(20A) 3.355 ? . .
H(14) H(20C) 2.376 ? . .
H(14) H(23A) 3.582 ? . .
H(14) H(23C) 2.500 ? . .
H(14) H(38C) 2.258 ? . 1_455
H(16) C(12) 3.278 ? . .
H(16) C(14) 3.228 ? . .
H(16) C(15) 2.028 ? . .
H(16) C(16) 0.950 ? . .
H(16) C(17) 2.035 ? . .
H(16) C(21) 2.716 ? . .
H(16) C(22) 2.570 ? . .
H(16) C(24) 2.624 ? . .
H(16) C(25) 3.361 ? . .
H(16) C(26) 2.545 ? . .
H(16) H(21) 3.482 ? . .
H(16) H(24) 3.496 ? . .
H(16) H(22A) 2.474 ? . .
H(16) H(22B) 3.538 ? . .
H(16) H(22C) 2.249 ? . .
H(16) H(23A) 3.475 ? . .
H(16) H(25C) 3.024 ? . .
H(16) H(26A) 2.127 ? . .
H(16) H(26B) 3.494 ? . .
H(16) H(26C) 2.610 ? . .
H(16) H(34B) 3.135 ? . .
H(29) C(23) 3.568 ? . 1_655
H(29) C(27) 3.278 ? . .
H(29) C(28) 2.030 ? . .
H(29) C(29) 0.950 ? . .
H(29) C(30) 2.023 ? . .
H(29) C(31) 3.237 ? . .
H(29) C(33) 2.652 ? . .
H(29) C(34) 3.357 ? . .
H(29) C(34) 3.445 ? . 3_766
H(29) C(35) 2.606 ? . .
H(29) C(35) 3.211 ? . 3_766
H(29) C(36) 2.653 ? . .
H(29) C(37) 3.548 ? . .
H(29) H(7A) 3.528 ? . .
H(29) H(33) 3.532 ? . .
H(29) H(36) 2.312 ? . .
H(29) H(23B) 3.093 ? . 1_655
H(29) H(23C) 3.126 ? . 1_655
H(29) H(34B) 3.254 ? . 3_766
H(29) H(34C) 2.985 ? . .
H(29) H(34C) 2.900 ? . 3_766
H(29) H(35A) 2.163 ? . .
H(29) H(35A) 2.461 ? . 3_766
H(29) H(35B) 3.547 ? . .
H(29) H(35B) 3.190 ? . 3_766
H(29) H(35C) 2.710 ? . .
H(29) H(37A) 3.279 ? . .
H(31) C(27) 3.272 ? . .
H(31) C(29) 3.236 ? . .
H(31) C(30) 2.032 ? . .
H(31) C(31) 0.950 ? . .
H(31) C(32) 2.033 ? . .
H(31) C(36) 2.704 ? . .
H(31) C(37) 3.197 ? . .
H(31) C(38) 2.830 ? . .
H(31) C(39) 2.635 ? . .
H(31) C(40) 3.099 ? . .
H(31) C(41) 2.743 ? . .
H(31) C(41) 3.600 ? . 3_765
H(31) H(39) 3.568 ? . .
H(31) H(37C) 2.744 ? . .
H(31) H(38A) 2.310 ? . .
H(31) H(38C) 3.112 ? . .
H(31) H(40A) 2.626 ? . .
H(31) H(41A) 3.011 ? . .
H(31) H(41B) 3.479 ? . 3_765
H(31) H(41C) 2.239 ? . .
H(31) H(41C) 2.847 ? . 3_765
H(18) S(3) 2.584 ? . .
H(18) C(3) 3.535 ? . 4_464
H(18) C(4) 3.507 ? . 4_464
H(18) C(12) 2.620 ? . .
H(18) C(13) 2.065 ? . .
H(18) C(14) 3.304 ? . .
H(18) C(18) 1.000 ? . .
H(18) C(19) 2.063 ? . .
H(18) C(20) 2.067 ? . .
H(18) C(26) 3.420 ? . 4_464
H(18) H(3A) 2.976 ? . 4_464
H(18) H(3B) 3.576 ? . 4_464
H(18) H(4B) 2.911 ? . 4_464
H(18) H(5B) 3.265 ? . 4_464
H(18) H(14) 3.554 ? . .
H(18) H(19A) 2.858 ? . .
H(18) H(19B) 2.355 ? . .
H(18) H(19C) 2.350 ? . .
H(18) H(20A) 2.360 ? . .
H(18) H(20B) 2.353 ? . .
H(18) H(20C) 2.861 ? . .
H(18) H(25B) 3.422 ? . 4_464
H(18) H(26A) 3.474 ? . 4_464
H(18) H(26B) 2.564 ? . 4_464
H(21) C(14) 2.640 ? . .
H(21) C(15) 2.045 ? . .
H(21) C(16) 3.226 ? . .
H(21) C(21) 1.000 ? . .
H(21) C(21) 3.494 ? . 3_666
H(21) C(22) 2.045 ? . .
H(21) C(22) 2.920 ? . 3_666
H(21) C(23) 2.052 ? . .
H(21) H(14) 2.500 ? . .
H(21) H(16) 3.482 ? . .
H(21) H(21) 2.977 ? . 3_666
H(21) H(36) 3.556 ? . 1_455
H(21) H(22A) 2.352 ? . .
H(21) H(22A) 2.693 ? . 3_666
H(21) H(22B) 2.313 ? . .
H(21) H(22B) 2.420 ? . 3_666
H(21) H(22C) 2.844 ? . .
H(21) H(23A) 2.850 ? . .
H(21) H(23B) 2.328 ? . .
H(21) H(23C) 2.351 ? . .
H(21) H(38C) 3.017 ? . 1_455
H(24) Ni(1) 3.469 ? . .
H(24) Ni(2) 2.960 ? . .
H(24) S(3) 2.679 ? . .
H(24) C(2) 3.240 ? . .
H(24) C(3) 3.581 ? . .
H(24) C(12) 2.652 ? . .
H(24) C(16) 3.260 ? . .
H(24) C(17) 2.059 ? . .
H(24) C(24) 1.000 ? . .
H(24) C(25) 2.070 ? . .
H(24) C(26) 2.067 ? . .
H(24) H(2B) 2.343 ? . .
H(24) H(3A) 2.783 ? . .
H(24) H(5B) 3.385 ? . .
H(24) H(6A) 3.223 ? . .
H(24) H(16) 3.496 ? . .
H(24) H(33) 3.210 ? . .
H(24) H(25A) 2.376 ? . .
H(24) H(25B) 2.343 ? . .
H(24) H(25C) 2.864 ? . .
H(24) H(26A) 2.860 ? . .
H(24) H(26B) 2.318 ? . .
H(24) H(26C) 2.396 ? . .
H(33) Ni(2) 3.585 ? . .
H(33) S(4) 2.604 ? . .
H(33) C(6) 3.383 ? . .
H(33) C(17) 3.362 ? . .
H(33) C(24) 3.437 ? . .
H(33) C(26) 3.267 ? . .
H(33) C(27) 2.614 ? . .
H(33) C(28) 2.053 ? . .
H(33) C(29) 3.275 ? . .
H(33) C(33) 1.000 ? . .
H(33) C(34) 2.053 ? . .
H(33) C(35) 2.064 ? . .
H(33) H(6A) 2.528 ? . .
H(33) H(7A) 3.128 ? . .
H(33) H(29) 3.532 ? . .
H(33) H(24) 3.210 ? . .
H(33) H(26C) 2.441 ? . .
H(33) H(34A) 2.313 ? . .
H(33) H(34B) 2.371 ? . .
H(33) H(34C) 2.850 ? . .
H(33) H(35A) 2.859 ? . .
H(33) H(35B) 2.320 ? . .
H(33) H(35C) 2.386 ? . .
H(36) C(22) 3.559 ? . 3_766
H(36) C(29) 2.546 ? . .
H(36) C(30) 2.057 ? . .
H(36) C(31) 3.330 ? . .
H(36) C(34) 3.551 ? . 3_766
H(36) C(36) 1.000 ? . .
H(36) C(37) 2.058 ? . .
H(36) C(38) 2.046 ? . .
H(36) H(29) 2.312 ? . .
H(36) H(21) 3.556 ? . 1_655
H(36) H(22A) 2.721 ? . 3_766
H(36) H(23B) 3.485 ? . 1_655
H(36) H(23C) 3.443 ? . 1_655
H(36) H(34B) 2.772 ? . 3_766
H(36) H(34C) 3.516 ? . 3_766
H(36) H(35B) 3.208 ? . 3_766
H(36) H(37A) 2.347 ? . .
H(36) H(37B) 2.346 ? . .
H(36) H(37C) 2.855 ? . .
H(36) H(38A) 2.844 ? . .
H(36) H(38B) 2.323 ? . .
H(36) H(38C) 2.346 ? . .
H(39) Ni(2) 3.193 ? . .
H(39) S(2) 3.383 ? . .
H(39) S(4) 2.606 ? . .
H(39) C(4) 3.107 ? . 4_464
H(39) C(5) 3.598 ? . 4_464
H(39) C(27) 2.595 ? . .
H(39) C(31) 3.304 ? . .
H(39) C(32) 2.057 ? . .
H(39) C(39) 1.000 ? . .
H(39) C(40) 2.067 ? . .
H(39) C(41) 2.061 ? . .
H(39) H(4A) 2.863 ? . 4_464
H(39) H(4B) 2.591 ? . 4_464
H(39) H(5A) 3.049 ? . 4_464
H(39) H(31) 3.568 ? . .
H(39) H(11A) 3.456 ? . 4_464
H(39) H(40A) 2.862 ? . .
H(39) H(40B) 2.366 ? . .
H(39) H(40C) 2.346 ? . .
H(39) H(41A) 2.381 ? . .
H(39) H(41B) 2.319 ? . .
H(39) H(41C) 2.855 ? . .
H(9A) N(1) 2.761 ? . .
H(9A) C(1) 3.322 ? . .
H(9A) C(2) 2.747 ? . .
H(9A) C(3) 3.273 ? . .
H(9A) C(8) 2.064 ? . .
H(9A) C(9) 0.980 ? . .
H(9A) C(27) 3.424 ? . 2_655
H(9A) C(28) 3.528 ? . 2_655
H(9A) C(34) 3.381 ? . 2_655
H(9A) H(1A) 2.870 ? . .
H(9A) H(2A) 2.153 ? . .
H(9A) H(3B) 2.772 ? . .
H(9A) H(8A) 2.378 ? . .
H(9A) H(8B) 2.849 ? . .
H(9A) H(9B) 1.600 ? . .
H(9A) H(9C) 1.600 ? . .
H(9A) H(20A) 3.522 ? . 2_655
H(9A) H(34A) 2.805 ? . 2_655
H(9A) H(34C) 3.132 ? . 2_655
H(9A) H(40C) 3.272 ? . 2_655
H(9B) N(1) 3.384 ? . .
H(9B) C(8) 2.064 ? . .
H(9B) C(9) 0.980 ? . .
H(9B) C(20) 3.229 ? . 2_655
H(9B) C(34) 3.418 ? . 2_655
H(9B) H(2A) 3.584 ? . .
H(9B) H(3B) 3.506 ? . .
H(9B) H(8A) 2.318 ? . .
H(9B) H(8B) 2.355 ? . .
H(9B) H(14) 3.458 ? . 2_655
H(9B) H(9A) 1.600 ? . .
H(9B) H(9C) 1.600 ? . .
H(9B) H(20A) 2.856 ? . 2_655
H(9B) H(20C) 2.710 ? . 2_655
H(9B) H(22B) 2.895 ? . 4_564
H(9B) H(34A) 2.589 ? . 2_655
H(9B) H(34C) 3.424 ? . 2_655
H(9B) H(38B) 3.376 ? . 2_755
H(9B) H(38C) 3.451 ? . 2_755
H(9C) N(1) 2.806 ? . .
H(9C) C(2) 3.453 ? . .
H(9C) C(3) 2.727 ? . .
H(9C) C(4) 3.300 ? . .
H(9C) C(8) 2.064 ? . .
H(9C) C(9) 0.980 ? . .
H(9C) C(20) 3.174 ? . 2_655
H(9C) H(2A) 3.037 ? . .
H(9C) H(3A) 3.590 ? . .
H(9C) H(3B) 2.099 ? . .
H(9C) H(4A) 2.968 ? . .
H(9C) H(4B) 3.572 ? . .
H(9C) H(8A) 2.848 ? . .
H(9C) H(8B) 2.340 ? . .
H(9C) H(9A) 1.600 ? . .
H(9C) H(9B) 1.600 ? . .
H(9C) H(20A) 2.697 ? . 2_655
H(9C) H(20B) 3.500 ? . 2_655
H(9C) H(20C) 2.874 ? . 2_655
H(9C) H(40B) 3.255 ? . 4_565
H(9C) H(40C) 2.891 ? . 2_655
H(11A) S(1) 3.527 ? . 4_565
H(11A) N(2) 2.778 ? . .
H(11A) C(5) 2.783 ? . .
H(11A) C(6) 3.243 ? . .
H(11A) C(10) 2.074 ? . .
H(11A) C(11) 0.980 ? . .
H(11A) C(41) 3.565 ? . 4_565
H(11A) H(4A) 3.406 ? . .
H(11A) H(5A) 2.082 ? . .
H(11A) H(5B) 3.535 ? . .
H(11A) H(6B) 2.760 ? . .
H(11A) H(10A) 2.385 ? . .
H(11A) H(10B) 2.857 ? . .
H(11A) H(39) 3.456 ? . 4_565
H(11A) H(11B) 1.600 ? . .
H(11A) H(11C) 1.600 ? . .
H(11A) H(25C) 3.084 ? . 1_655
H(11A) H(41A) 3.363 ? . 4_565
H(11A) H(41B) 3.004 ? . 4_565
H(11B) N(2) 3.398 ? . .
H(11B) C(10) 2.073 ? . .
H(11B) C(11) 0.980 ? . .
H(11B) C(17) 3.434 ? . 1_655
H(11B) C(25) 2.899 ? . 1_655
H(11B) H(5A) 3.486 ? . .
H(11B) H(7B) 3.562 ? . .
H(11B) H(10A) 2.329 ? . .
H(11B) H(10B) 2.362 ? . .
H(11B) H(11A) 1.600 ? . .
H(11B) H(11C) 1.600 ? . .
H(11B) H(25A) 2.433 ? . 1_655
H(11B) H(25C) 2.524 ? . 1_655
H(11B) H(37B) 3.134 ? . 2_755
H(11B) H(37C) 3.342 ? . 2_755
H(11B) H(41B) 3.148 ? . 4_565
H(11C) N(2) 2.818 ? . .
H(11C) C(5) 3.489 ? . .
H(11C) C(6) 2.715 ? . .
H(11C) C(7) 3.012 ? . .
H(11C) C(10) 2.073 ? . .
H(11C) C(11) 0.980 ? . .
H(11C) C(14) 3.410 ? . 1_655
H(11C) C(15) 3.254 ? . 1_655
H(11C) C(16) 3.332 ? . 1_655
H(11C) C(23) 3.425 ? . 1_655
H(11C) H(5A) 3.063 ? . .
H(11C) H(6B) 2.218 ? . .
H(11C) H(7B) 2.426 ? . .
H(11C) H(10A) 2.856 ? . .
H(11C) H(10B) 2.351 ? . .
H(11C) H(11A) 1.600 ? . .
H(11C) H(11B) 1.600 ? . .
H(11C) H(23A) 2.838 ? . 1_655
H(11C) H(23C) 3.275 ? . 1_655
H(11C) H(25C) 3.459 ? . 1_655
H(19A) C(7) 3.341 ? . 1_455
H(19A) C(13) 2.708 ? . .
H(19A) C(14) 2.728 ? . .
H(19A) C(18) 2.065 ? . .
H(19A) C(19) 0.980 ? . .
H(19A) C(20) 2.700 ? . .
H(19A) H(7A) 3.308 ? . 1_455
H(19A) H(7B) 2.628 ? . 1_455
H(19A) H(14) 2.261 ? . .
H(19A) H(18) 2.858 ? . .
H(19A) H(19B) 1.600 ? . .
H(19A) H(19C) 1.600 ? . .
H(19A) H(20A) 3.594 ? . .
H(19A) H(20B) 2.978 ? . .
H(19A) H(20C) 2.532 ? . .
H(19A) H(38C) 3.135 ? . 1_455
H(19A) H(41A) 2.915 ? . 1_455
H(19A) H(41C) 3.574 ? . 1_455
H(19B) C(13) 3.351 ? . .
H(19B) C(18) 2.065 ? . .
H(19B) C(19) 0.980 ? . .
H(19B) C(20) 2.661 ? . .
H(19B) C(25) 2.903 ? . 4_464
H(19B) C(41) 3.480 ? . 1_455
H(19B) H(3A) 3.391 ? . 4_464
H(19B) H(18) 2.355 ? . .
H(19B) H(19A) 1.600 ? . .
H(19B) H(19C) 1.600 ? . .
H(19B) H(20A) 3.553 ? . .
H(19B) H(20B) 2.464 ? . .
H(19B) H(20C) 2.955 ? . .
H(19B) H(25B) 2.272 ? . 4_464
H(19B) H(25C) 2.693 ? . 4_464
H(19B) H(26A) 3.404 ? . 4_464
H(19B) H(26B) 3.213 ? . 4_464
H(19B) H(40A) 3.570 ? . 3_665
H(19B) H(41A) 2.747 ? . 1_455
H(19B) H(41C) 3.402 ? . 1_455
H(19C) C(7) 3.355 ? . 1_455
H(19C) C(12) 3.560 ? . .
H(19C) C(13) 2.693 ? . .
H(19C) C(14) 3.268 ? . .
H(19C) C(18) 2.065 ? . .
H(19C) C(19) 0.980 ? . .
H(19C) C(20) 3.340 ? . .
H(19C) C(26) 3.436 ? . 4_464
H(19C) H(7B) 2.520 ? . 1_455
H(19C) H(10B) 3.166 ? . 1_455
H(19C) H(14) 3.246 ? . .
H(19C) H(18) 2.350 ? . .
H(19C) H(19A) 1.600 ? . .
H(19C) H(19B) 1.600 ? . .
H(19C) H(20B) 3.556 ? . .
H(19C) H(20C) 3.593 ? . .
H(19C) H(25B) 3.295 ? . 4_464
H(19C) H(25C) 3.158 ? . 4_464
H(19C) H(26A) 2.877 ? . 4_464
H(19C) H(26B) 3.146 ? . 4_464
H(19C) H(41A) 3.360 ? . 1_455
H(20A) S(4) 2.911 ? . .
H(20A) C(4) 3.576 ? . 4_464
H(20A) C(9) 3.172 ? . 2_645
H(20A) C(12) 3.497 ? . .
H(20A) C(13) 2.695 ? . .
H(20A) C(14) 3.340 ? . .
H(20A) C(18) 2.069 ? . .
H(20A) C(19) 3.339 ? . .
H(20A) C(20) 0.980 ? . .
H(20A) H(3B) 3.354 ? . 4_464
H(20A) H(4B) 2.687 ? . 4_464
H(20A) H(14) 3.355 ? . .
H(20A) H(18) 2.360 ? . .
H(20A) H(9A) 3.522 ? . 2_645
H(20A) H(9B) 2.856 ? . 2_645
H(20A) H(9C) 2.697 ? . 2_645
H(20A) H(19A) 3.594 ? . .
H(20A) H(19B) 3.553 ? . .
H(20A) H(20B) 1.600 ? . .
H(20A) H(20C) 1.600 ? . .
H(20A) H(40C) 3.177 ? . .
H(20B) C(3) 3.068 ? . 4_464
H(20B) C(4) 3.505 ? . 4_464
H(20B) C(13) 3.357 ? . .
H(20B) C(18) 2.069 ? . .
H(20B) C(19) 2.670 ? . .
H(20B) C(20) 0.980 ? . .
H(20B) C(40) 3.035 ? . 3_665
H(20B) H(3A) 2.962 ? . 4_464
H(20B) H(3B) 2.446 ? . 4_464
H(20B) H(4B) 2.941 ? . 4_464
H(20B) H(18) 2.353 ? . .
H(20B) H(9C) 3.500 ? . 2_645
H(20B) H(19A) 2.978 ? . .
H(20B) H(19B) 2.464 ? . .
H(20B) H(19C) 3.556 ? . .
H(20B) H(20A) 1.600 ? . .
H(20B) H(20C) 1.600 ? . .
H(20B) H(25B) 3.560 ? . 4_464
H(20B) H(40A) 2.686 ? . 3_665
H(20B) H(40B) 2.996 ? . 3_665
H(20B) H(40C) 2.911 ? . 3_665
H(20C) C(9) 3.237 ? . 2_645
H(20C) C(13) 2.723 ? . .
H(20C) C(14) 2.801 ? . .
H(20C) C(18) 2.069 ? . .
H(20C) C(19) 2.693 ? . .
H(20C) C(20) 0.980 ? . .
H(20C) C(38) 3.302 ? . 1_455
H(20C) C(40) 3.392 ? . 3_665
H(20C) H(14) 2.376 ? . .
H(20C) H(18) 2.861 ? . .
H(20C) H(9B) 2.710 ? . 2_645
H(20C) H(9C) 2.874 ? . 2_645
H(20C) H(19A) 2.532 ? . .
H(20C) H(19B) 2.955 ? . .
H(20C) H(19C) 3.593 ? . .
H(20C) H(20A) 1.600 ? . .
H(20C) H(20B) 1.600 ? . .
H(20C) H(38A) 3.131 ? . 1_455
H(20C) H(38B) 3.563 ? . 1_455
H(20C) H(38C) 2.733 ? . 1_455
H(20C) H(40A) 3.185 ? . 3_665
H(20C) H(40B) 2.893 ? . 3_665
H(20C) H(40C) 3.582 ? . 3_665
H(22A) C(15) 2.707 ? . .
H(22A) C(16) 2.863 ? . .
H(22A) C(21) 2.062 ? . .
H(22A) C(21) 3.588 ? . 3_666
H(22A) C(22) 0.980 ? . .
H(22A) C(23) 3.345 ? . .
H(22A) C(34) 3.420 ? . .
H(22A) C(36) 3.476 ? . 3_766
H(22A) C(38) 3.432 ? . 3_766
H(22A) H(16) 2.474 ? . .
H(22A) H(21) 2.352 ? . .
H(22A) H(21) 2.693 ? . 3_666
H(22A) H(36) 2.721 ? . 3_766
H(22A) H(22B) 1.600 ? . .
H(22A) H(22B) 3.545 ? . 3_666
H(22A) H(22C) 1.600 ? . .
H(22A) H(23A) 3.596 ? . .
H(22A) H(23B) 3.571 ? . .
H(22A) H(34A) 3.540 ? . .
H(22A) H(34B) 2.573 ? . .
H(22A) H(38B) 2.929 ? . 3_766
H(22A) H(38C) 3.437 ? . 3_766
H(22B) C(8) 3.171 ? . 4_465
H(22B) C(9) 3.473 ? . 4_465
H(22B) C(15) 3.371 ? . .
H(22B) C(21) 2.062 ? . .
H(22B) C(21) 3.362 ? . 3_666
H(22B) C(22) 0.980 ? . .
H(22B) C(23) 2.685 ? . .
H(22B) C(38) 3.586 ? . 3_766
H(22B) H(8A) 2.511 ? . 4_465
H(22B) H(8B) 3.162 ? . 4_465
H(22B) H(16) 3.538 ? . .
H(22B) H(21) 2.313 ? . .
H(22B) H(21) 2.420 ? . 3_666
H(22B) H(9B) 2.895 ? . 4_465
H(22B) H(22A) 1.600 ? . .
H(22B) H(22A) 3.545 ? . 3_666
H(22B) H(22C) 1.600 ? . .
H(22B) H(23A) 2.993 ? . .
H(22B) H(23B) 2.492 ? . .
H(22B) H(23C) 3.570 ? . .
H(22B) H(38B) 2.968 ? . 3_766
H(22B) H(38C) 3.376 ? . 3_766
H(22C) C(8) 3.256 ? . 4_465
H(22C) C(15) 2.784 ? . .
H(22C) C(16) 2.818 ? . .
H(22C) C(21) 2.062 ? . .
H(22C) C(22) 0.980 ? . .
H(22C) C(23) 2.693 ? . .
H(22C) H(8A) 2.514 ? . 4_465
H(22C) H(8B) 3.099 ? . 4_465
H(22C) H(16) 2.249 ? . .
H(22C) H(21) 2.844 ? . .
H(22C) H(22A) 1.600 ? . .
H(22C) H(22B) 1.600 ? . .
H(22C) H(23A) 2.531 ? . .
H(22C) H(23B) 2.962 ? . .
H(22C) H(23C) 3.590 ? . .
H(22C) H(38B) 3.096 ? . 3_766
H(23A) S(1) 3.071 ? . 4_465
H(23A) C(1) 3.453 ? . 4_465
H(23A) C(6) 3.509 ? . 1_455
H(23A) C(14) 3.507 ? . .
H(23A) C(15) 2.742 ? . .
H(23A) C(16) 3.441 ? . .
H(23A) C(21) 2.068 ? . .
H(23A) C(22) 2.706 ? . .
H(23A) C(23) 0.980 ? . .
H(23A) H(1A) 2.895 ? . 4_465
H(23A) H(6B) 2.583 ? . 1_455
H(23A) H(8A) 3.171 ? . 4_465
H(23A) H(14) 3.582 ? . .
H(23A) H(16) 3.475 ? . .
H(23A) H(21) 2.850 ? . .
H(23A) H(11C) 2.838 ? . 1_455
H(23A) H(22A) 3.596 ? . .
H(23A) H(22B) 2.993 ? . .
H(23A) H(22C) 2.531 ? . .
H(23A) H(23B) 1.600 ? . .
H(23A) H(23C) 1.600 ? . .
H(23A) H(35C) 3.031 ? . 1_455
H(23B) C(15) 3.346 ? . .
H(23B) C(21) 2.068 ? . .
H(23B) C(22) 2.677 ? . .
H(23B) C(23) 0.980 ? . .
H(23B) C(34) 3.262 ? . 3_666
H(23B) C(35) 3.533 ? . 1_455
H(23B) H(1A) 2.841 ? . 4_465
H(23B) H(8A) 3.121 ? . 4_465
H(23B) H(29) 3.093 ? . 1_455
H(23B) H(21) 2.328 ? . .
H(23B) H(36) 3.485 ? . 1_455
H(23B) H(22A) 3.571 ? . .
H(23B) H(22B) 2.492 ? . .
H(23B) H(22C) 2.962 ? . .
H(23B) H(23A) 1.600 ? . .
H(23B) H(23C) 1.600 ? . .
H(23B) H(34A) 3.529 ? . 3_666
H(23B) H(34B) 3.241 ? . 3_666
H(23B) H(34C) 2.569 ? . 3_666
H(23B) H(35A) 3.234 ? . 1_455
H(23B) H(35C) 2.923 ? . 1_455
H(23C) C(6) 3.521 ? . 1_455
H(23C) C(7) 3.272 ? . 1_455
H(23C) C(14) 2.829 ? . .
H(23C) C(15) 2.660 ? . .
H(23C) C(21) 2.068 ? . .
H(23C) C(22) 3.343 ? . .
H(23C) C(23) 0.980 ? . .
H(23C) C(29) 3.265 ? . 1_455
H(23C) C(30) 3.541 ? . 1_455
H(23C) H(6B) 2.890 ? . 1_455
H(23C) H(7A) 2.900 ? . 1_455
H(23C) H(7B) 3.004 ? . 1_455
H(23C) H(14) 2.500 ? . .
H(23C) H(29) 3.126 ? . 1_455
H(23C) H(21) 2.351 ? . .
H(23C) H(36) 3.443 ? . 1_455
H(23C) H(11C) 3.275 ? . 1_455
H(23C) H(22B) 3.570 ? . .
H(23C) H(22C) 3.590 ? . .
H(23C) H(23A) 1.600 ? . .
H(23C) H(23B) 1.600 ? . .
H(23C) H(35C) 2.993 ? . 1_455
H(23C) H(38C) 3.162 ? . 1_455
H(25A) S(3) 3.036 ? . .
H(25A) C(2) 3.304 ? . .
H(25A) C(11) 3.368 ? . 1_455
H(25A) C(12) 2.983 ? . .
H(25A) C(16) 3.597 ? . .
H(25A) C(17) 2.607 ? . .
H(25A) C(24) 2.077 ? . .
H(25A) C(25) 0.980 ? . .
H(25A) C(26) 3.358 ? . .
H(25A) C(37) 3.237 ? . 2_655
H(25A) H(2A) 3.436 ? . .
H(25A) H(2B) 2.411 ? . .
H(25A) H(3A) 3.566 ? . .
H(25A) H(24) 2.376 ? . .
H(25A) H(11B) 2.433 ? . 1_455
H(25A) H(25B) 1.600 ? . .
H(25A) H(25C) 1.600 ? . .
H(25A) H(26A) 3.570 ? . .
H(25A) H(37A) 3.217 ? . 2_655
H(25A) H(37B) 3.232 ? . 2_655
H(25A) H(37C) 2.740 ? . 2_655
H(25B) C(2) 3.143 ? . .
H(25B) C(3) 3.220 ? . .
H(25B) C(17) 3.324 ? . .
H(25B) C(19) 3.126 ? . 4_565
H(25B) C(24) 2.077 ? . .
H(25B) C(25) 0.980 ? . .
H(25B) C(26) 2.703 ? . .
H(25B) H(2A) 3.182 ? . .
H(25B) H(2B) 2.335 ? . .
H(25B) H(3A) 2.359 ? . .
H(25B) H(3B) 3.357 ? . .
H(25B) H(18) 3.422 ? . 4_565
H(25B) H(24) 2.343 ? . .
H(25B) H(19B) 2.272 ? . 4_565
H(25B) H(19C) 3.295 ? . 4_565
H(25B) H(20B) 3.560 ? . 4_565
H(25B) H(25A) 1.600 ? . .
H(25B) H(25C) 1.600 ? . .
H(25B) H(26A) 2.941 ? . .
H(25B) H(26B) 2.557 ? . .
H(25B) H(37C) 3.368 ? . 2_655
H(25C) C(11) 3.170 ? . 1_455
H(25C) C(16) 3.131 ? . .
H(25C) C(17) 2.709 ? . .
H(25C) C(19) 3.367 ? . 4_565
H(25C) C(24) 2.077 ? . .
H(25C) C(25) 0.980 ? . .
H(25C) C(26) 2.701 ? . .
H(25C) H(2B) 3.595 ? . .
H(25C) H(16) 3.024 ? . .
H(25C) H(24) 2.864 ? . .
H(25C) H(11A) 3.084 ? . 1_455
H(25C) H(11B) 2.524 ? . 1_455
H(25C) H(11C) 3.459 ? . 1_455
H(25C) H(19B) 2.693 ? . 4_565
H(25C) H(19C) 3.158 ? . 4_565
H(25C) H(25A) 1.600 ? . .
H(25C) H(25B) 1.600 ? . .
H(25C) H(26A) 2.488 ? . .
H(25C) H(26B) 3.031 ? . .
H(25C) H(26C) 3.577 ? . .
H(25C) H(41A) 3.120 ? . 4_465
H(25C) H(41B) 3.492 ? . 4_465
H(26A) C(16) 2.757 ? . .
H(26A) C(17) 2.830 ? . .
H(26A) C(19) 3.516 ? . 4_565
H(26A) C(24) 2.074 ? . .
H(26A) C(25) 2.670 ? . .
H(26A) C(26) 0.980 ? . .
H(26A) H(16) 2.127 ? . .
H(26A) H(18) 3.474 ? . 4_565
H(26A) H(24) 2.860 ? . .
H(26A) H(19B) 3.404 ? . 4_565
H(26A) H(19C) 2.877 ? . 4_565
H(26A) H(25A) 3.570 ? . .
H(26A) H(25B) 2.941 ? . .
H(26A) H(25C) 2.488 ? . .
H(26A) H(26B) 1.600 ? . .
H(26A) H(26C) 1.600 ? . .
H(26B) S(3) 3.549 ? . 4_565
H(26B) C(3) 3.564 ? . .
H(26B) C(5) 3.449 ? . .
H(26B) C(17) 3.397 ? . .
H(26B) C(18) 3.383 ? . 4_565
H(26B) C(19) 3.415 ? . 4_565
H(26B) C(24) 2.074 ? . .
H(26B) C(25) 2.733 ? . .
H(26B) C(26) 0.980 ? . .
H(26B) H(3A) 2.649 ? . .
H(26B) H(5B) 2.508 ? . .
H(26B) H(6A) 3.397 ? . .
H(26B) H(16) 3.494 ? . .
H(26B) H(18) 2.564 ? . 4_565
H(26B) H(24) 2.318 ? . .
H(26B) H(19B) 3.213 ? . 4_565
H(26B) H(19C) 3.146 ? . 4_565
H(26B) H(25B) 2.557 ? . .
H(26B) H(25C) 3.031 ? . .
H(26B) H(26A) 1.600 ? . .
H(26B) H(26C) 1.600 ? . .
H(26C) C(16) 2.940 ? . .
H(26C) C(17) 2.736 ? . .
H(26C) C(24) 2.074 ? . .
H(26C) C(25) 3.358 ? . .
H(26C) C(26) 0.980 ? . .
H(26C) C(33) 3.094 ? . .
H(26C) C(34) 3.514 ? . .
H(26C) C(35) 3.115 ? . .
H(26C) H(5B) 3.288 ? . .
H(26C) H(6A) 3.114 ? . .
H(26C) H(16) 2.610 ? . .
H(26C) H(24) 2.396 ? . .
H(26C) H(33) 2.441 ? . .
H(26C) H(25C) 3.577 ? . .
H(26C) H(26A) 1.600 ? . .
H(26C) H(26B) 1.600 ? . .
H(26C) H(34B) 3.038 ? . .
H(26C) H(35B) 2.485 ? . .
H(26C) H(35C) 3.409 ? . .
H(34A) S(4) 3.015 ? . .
H(34A) C(9) 3.139 ? . 2_645
H(34A) C(14) 3.584 ? . .
H(34A) C(15) 3.381 ? . .
H(34A) C(16) 3.433 ? . .
H(34A) C(27) 3.141 ? . .
H(34A) C(28) 2.708 ? . .
H(34A) C(33) 2.066 ? . .
H(34A) C(34) 0.980 ? . .
H(34A) C(35) 3.351 ? . .
H(34A) H(33) 2.313 ? . .
H(34A) H(9A) 2.805 ? . 2_645
H(34A) H(9B) 2.589 ? . 2_645
H(34A) H(22A) 3.540 ? . .
H(34A) H(23B) 3.529 ? . 3_666
H(34A) H(34B) 1.600 ? . .
H(34A) H(34C) 1.600 ? . .
H(34A) H(35B) 3.570 ? . .
H(34B) C(15) 3.480 ? . .
H(34B) C(16) 3.202 ? . .
H(34B) C(22) 3.471 ? . .
H(34B) C(28) 3.346 ? . .
H(34B) C(33) 2.066 ? . .
H(34B) C(34) 0.980 ? . .
H(34B) C(35) 2.637 ? . .
H(34B) H(16) 3.135 ? . .
H(34B) H(29) 3.254 ? . 3_766
H(34B) H(33) 2.371 ? . .
H(34B) H(36) 2.772 ? . 3_766
H(34B) H(22A) 2.573 ? . .
H(34B) H(23B) 3.241 ? . 3_666
H(34B) H(26C) 3.038 ? . .
H(34B) H(34A) 1.600 ? . .
H(34B) H(34C) 1.600 ? . .
H(34B) H(35A) 2.864 ? . .
H(34B) H(35B) 2.479 ? . .
H(34B) H(35C) 3.551 ? . .
H(34C) C(23) 3.542 ? . 3_666
H(34C) C(28) 2.681 ? . .
H(34C) C(29) 3.110 ? . .
H(34C) C(33) 2.066 ? . .
H(34C) C(34) 0.980 ? . .
H(34C) C(35) 2.762 ? . .
H(34C) C(35) 3.505 ? . 3_766
H(34C) H(1A) 3.242 ? . 2_645
H(34C) H(29) 2.985 ? . .
H(34C) H(29) 2.900 ? . 3_766
H(34C) H(33) 2.850 ? . .
H(34C) H(36) 3.516 ? . 3_766
H(34C) H(9A) 3.132 ? . 2_645
H(34C) H(9B) 3.424 ? . 2_645
H(34C) H(23B) 2.569 ? . 3_666
H(34C) H(34A) 1.600 ? . .
H(34C) H(34B) 1.600 ? . .
H(34C) H(35A) 2.575 ? . .
H(34C) H(35A) 2.630 ? . 3_766
H(34C) H(35B) 3.103 ? . .
H(34C) H(35C) 3.598 ? . 3_766
H(35A) C(28) 2.810 ? . .
H(35A) C(29) 2.770 ? . .
H(35A) C(29) 3.187 ? . 3_766
H(35A) C(33) 2.077 ? . .
H(35A) C(34) 2.683 ? . .
H(35A) C(34) 3.488 ? . 3_766
H(35A) C(35) 0.980 ? . .
H(35A) C(35) 3.517 ? . 3_766
H(35A) H(1A) 3.015 ? . 4_565
H(35A) H(1B) 3.420 ? . 4_565
H(35A) H(29) 2.163 ? . .
H(35A) H(29) 2.461 ? . 3_766
H(35A) H(33) 2.859 ? . .
H(35A) H(23B) 3.234 ? . 1_655
H(35A) H(34B) 2.864 ? . .
H(35A) H(34C) 2.575 ? . .
H(35A) H(34C) 2.630 ? . 3_766
H(35A) H(35A) 2.639 ? . 3_766
H(35A) H(35B) 1.600 ? . .
H(35A) H(35C) 1.600 ? . .
H(35A) H(37A) 3.583 ? . 3_766
H(35B) C(1) 3.226 ? . 4_565
H(35B) C(26) 3.421 ? . .
H(35B) C(28) 3.382 ? . .
H(35B) C(33) 2.077 ? . .
H(35B) C(34) 2.718 ? . .
H(35B) C(35) 0.980 ? . .
H(35B) C(37) 3.496 ? . 3_766
H(35B) H(1A) 2.980 ? . 4_565
H(35B) H(1B) 2.575 ? . 4_565
H(35B) H(6A) 3.260 ? . .
H(35B) H(29) 3.547 ? . .
H(35B) H(29) 3.190 ? . 3_766
H(35B) H(33) 2.320 ? . .
H(35B) H(36) 3.208 ? . 3_766
H(35B) H(26C) 2.485 ? . .
H(35B) H(34A) 3.570 ? . .
H(35B) H(34B) 2.479 ? . .
H(35B) H(34C) 3.103 ? . .
H(35B) H(35A) 1.600 ? . .
H(35B) H(35C) 1.600 ? . .
H(35B) H(37A) 2.771 ? . 3_766
H(35C) C(1) 3.250 ? . 4_565
H(35C) C(6) 2.903 ? . .
H(35C) C(7) 3.452 ? . .
H(35C) C(23) 3.162 ? . 1_655
H(35C) C(28) 2.704 ? . .
H(35C) C(29) 2.969 ? . .
H(35C) C(33) 2.077 ? . .
H(35C) C(34) 3.353 ? . .
H(35C) C(35) 0.980 ? . .
H(35C) H(1A) 2.753 ? . 4_565
H(35C) H(1B) 2.975 ? . 4_565
H(35C) H(6A) 2.475 ? . .
H(35C) H(6B) 2.572 ? . .
H(35C) H(7A) 2.983 ? . .
H(35C) H(29) 2.710 ? . .
H(35C) H(33) 2.386 ? . .
H(35C) H(23A) 3.031 ? . 1_655
H(35C) H(23B) 2.923 ? . 1_655
H(35C) H(23C) 2.993 ? . 1_655
H(35C) H(26C) 3.409 ? . .
H(35C) H(34B) 3.551 ? . .
H(35C) H(34C) 3.598 ? . 3_766
H(35C) H(35A) 1.600 ? . .
H(35C) H(35B) 1.600 ? . .
H(37A) C(1) 3.070 ? . 2_645
H(37A) C(2) 3.170 ? . 2_645
H(37A) C(29) 3.257 ? . .
H(37A) C(30) 2.668 ? . .
H(37A) C(31) 3.497 ? . .
H(37A) C(35) 3.588 ? . 3_766
H(37A) C(36) 2.067 ? . .
H(37A) C(37) 0.980 ? . .
H(37A) C(38) 3.326 ? . .
H(37A) H(1A) 3.274 ? . 2_645
H(37A) H(1B) 2.425 ? . 2_645
H(37A) H(2A) 2.772 ? . 2_645
H(37A) H(2B) 3.148 ? . 2_645
H(37A) H(29) 3.279 ? . .
H(37A) H(36) 2.347 ? . .
H(37A) H(25A) 3.217 ? . 2_645
H(37A) H(35A) 3.583 ? . 3_766
H(37A) H(35B) 2.771 ? . 3_766
H(37A) H(37B) 1.600 ? . .
H(37A) H(37C) 1.600 ? . .
H(37A) H(38A) 3.578 ? . .
H(37A) H(38B) 3.541 ? . .
H(37B) C(30) 3.345 ? . .
H(37B) C(36) 2.067 ? . .
H(37B) C(37) 0.980 ? . .
H(37B) C(38) 2.648 ? . .
H(37B) H(10A) 3.179 ? . 2_745
H(37B) H(10B) 3.442 ? . 2_745
H(37B) H(36) 2.346 ? . .
H(37B) H(11B) 3.134 ? . 2_745
H(37B) H(25A) 3.232 ? . 2_645
H(37B) H(37A) 1.600 ? . .
H(37B) H(37C) 1.600 ? . .
H(37B) H(38A) 2.934 ? . .
H(37B) H(38B) 2.450 ? . .
H(37B) H(38C) 3.544 ? . .
H(37C) C(25) 3.419 ? . 2_645
H(37C) C(30) 2.713 ? . .
H(37C) C(31) 2.991 ? . .
H(37C) C(36) 2.067 ? . .
H(37C) C(37) 0.980 ? . .
H(37C) C(38) 2.695 ? . .
H(37C) C(41) 3.546 ? . 3_765
H(37C) H(2A) 3.234 ? . 2_645
H(37C) H(2B) 3.501 ? . 2_645
H(37C) H(31) 2.744 ? . .
H(37C) H(36) 2.855 ? . .
H(37C) H(11B) 3.342 ? . 2_745
H(37C) H(25A) 2.740 ? . 2_645
H(37C) H(25B) 3.368 ? . 2_645
H(37C) H(37A) 1.600 ? . .
H(37C) H(37B) 1.600 ? . .
H(37C) H(38A) 2.520 ? . .
H(37C) H(38B) 2.977 ? . .
H(37C) H(38C) 3.587 ? . .
H(37C) H(41B) 2.866 ? . 3_765
H(37C) H(41C) 3.426 ? . 3_765
H(38A) C(30) 2.760 ? . .
H(38A) C(31) 2.829 ? . .
H(38A) C(36) 2.055 ? . .
H(38A) C(37) 2.677 ? . .
H(38A) C(38) 0.980 ? . .
H(38A) C(40) 3.363 ? . 3_765
H(38A) C(41) 3.329 ? . 3_765
H(38A) H(8B) 3.549 ? . 2_745
H(38A) H(31) 2.310 ? . .
H(38A) H(36) 2.844 ? . .
H(38A) H(20C) 3.131 ? . 1_655
H(38A) H(37A) 3.578 ? . .
H(38A) H(37B) 2.934 ? . .
H(38A) H(37C) 2.520 ? . .
H(38A) H(38B) 1.600 ? . .
H(38A) H(38C) 1.600 ? . .
H(38A) H(40A) 3.292 ? . 3_765
H(38A) H(40B) 2.679 ? . 3_765
H(38A) H(41B) 2.733 ? . 3_765
H(38A) H(41C) 3.141 ? . 3_765
H(38B) C(8) 3.380 ? . 2_745
H(38B) C(22) 3.177 ? . 3_766
H(38B) C(30) 3.369 ? . .
H(38B) C(36) 2.055 ? . .
H(38B) C(37) 2.659 ? . .
H(38B) C(38) 0.980 ? . .
H(38B) H(8A) 3.504 ? . 2_745
H(38B) H(8B) 2.562 ? . 2_745
H(38B) H(10A) 3.087 ? . 2_745
H(38B) H(36) 2.323 ? . .
H(38B) H(9B) 3.376 ? . 2_745
H(38B) H(20C) 3.563 ? . 1_655
H(38B) H(22A) 2.929 ? . 3_766
H(38B) H(22B) 2.968 ? . 3_766
H(38B) H(22C) 3.096 ? . 3_766
H(38B) H(37A) 3.541 ? . .
H(38B) H(37B) 2.450 ? . .
H(38B) H(37C) 2.977 ? . .
H(38B) H(38A) 1.600 ? . .
H(38B) H(38C) 1.600 ? . .
H(38B) H(40B) 3.491 ? . 3_765
H(38C) C(14) 3.171 ? . 1_655
H(38C) C(30) 2.715 ? . .
H(38C) C(31) 3.228 ? . .
H(38C) C(36) 2.055 ? . .
H(38C) C(37) 3.329 ? . .
H(38C) C(38) 0.980 ? . .
H(38C) H(14) 2.258 ? . 1_655
H(38C) H(31) 3.112 ? . .
H(38C) H(21) 3.017 ? . 1_655
H(38C) H(36) 2.346 ? . .
H(38C) H(9B) 3.451 ? . 2_745
H(38C) H(19A) 3.135 ? . 1_655
H(38C) H(20C) 2.733 ? . 1_655
H(38C) H(22A) 3.437 ? . 3_766
H(38C) H(22B) 3.376 ? . 3_766
H(38C) H(23C) 3.162 ? . 1_655
H(38C) H(37B) 3.544 ? . .
H(38C) H(37C) 3.587 ? . .
H(38C) H(38A) 1.600 ? . .
H(38C) H(38B) 1.600 ? . .
H(40A) C(20) 3.375 ? . 3_665
H(40A) C(31) 2.900 ? . .
H(40A) C(32) 2.693 ? . .
H(40A) C(39) 2.075 ? . .
H(40A) C(40) 0.980 ? . .
H(40A) C(41) 2.739 ? . .
H(40A) H(31) 2.626 ? . .
H(40A) H(39) 2.862 ? . .
H(40A) H(19B) 3.570 ? . 3_665
H(40A) H(20B) 2.686 ? . 3_665
H(40A) H(20C) 3.185 ? . 3_665
H(40A) H(38A) 3.292 ? . 3_765
H(40A) H(40B) 1.600 ? . .
H(40A) H(40C) 1.600 ? . .
H(40A) H(41B) 3.071 ? . .
H(40A) H(41C) 2.544 ? . .
H(40A) H(41C) 3.181 ? . 3_765
H(40B) C(4) 3.216 ? . 4_464
H(40B) C(20) 3.365 ? . 3_665
H(40B) C(32) 3.341 ? . .
H(40B) C(38) 3.438 ? . 3_765
H(40B) C(39) 2.075 ? . .
H(40B) C(40) 0.980 ? . .
H(40B) C(41) 2.676 ? . .
H(40B) H(4A) 2.498 ? . 4_464
H(40B) H(4B) 3.055 ? . 4_464
H(40B) H(8B) 3.460 ? . 4_464
H(40B) H(39) 2.366 ? . .
H(40B) H(9C) 3.255 ? . 4_464
H(40B) H(20B) 2.996 ? . 3_665
H(40B) H(20C) 2.893 ? . 3_665
H(40B) H(38A) 2.679 ? . 3_765
H(40B) H(38B) 3.491 ? . 3_765
H(40B) H(40A) 1.600 ? . .
H(40B) H(40C) 1.600 ? . .
H(40B) H(41A) 3.585 ? . .
H(40B) H(41B) 2.521 ? . .
H(40B) H(41C) 2.914 ? . .
H(40C) S(4) 3.506 ? . .
H(40C) C(9) 3.524 ? . 2_645
H(40C) C(27) 3.280 ? . .
H(40C) C(31) 3.467 ? . .
H(40C) C(32) 2.671 ? . .
H(40C) C(39) 2.075 ? . .
H(40C) C(40) 0.980 ? . .
H(40C) C(41) 3.357 ? . .
H(40C) H(3B) 3.195 ? . 2_645
H(40C) H(4A) 3.330 ? . 4_464
H(40C) H(4B) 3.073 ? . 4_464
H(40C) H(39) 2.346 ? . .
H(40C) H(9A) 3.272 ? . 2_645
H(40C) H(9C) 2.891 ? . 2_645
H(40C) H(20A) 3.177 ? . .
H(40C) H(20B) 2.911 ? . 3_665
H(40C) H(20C) 3.582 ? . 3_665
H(40C) H(40A) 1.600 ? . .
H(40C) H(40B) 1.600 ? . .
H(40C) H(41B) 3.594 ? . .
H(40C) H(41C) 3.594 ? . .
H(41A) S(2) 3.216 ? . .
H(41A) C(19) 3.173 ? . 1_655
H(41A) C(31) 3.144 ? . .
H(41A) C(32) 2.698 ? . .
H(41A) C(39) 2.069 ? . .
H(41A) C(40) 3.359 ? . .
H(41A) C(41) 0.980 ? . .
H(41A) H(7A) 3.597 ? . .
H(41A) H(31) 3.011 ? . .
H(41A) H(39) 2.381 ? . .
H(41A) H(11A) 3.363 ? . 4_464
H(41A) H(19A) 2.915 ? . 1_655
H(41A) H(19B) 2.747 ? . 1_655
H(41A) H(19C) 3.360 ? . 1_655
H(41A) H(25C) 3.120 ? . 4_564
H(41A) H(40B) 3.585 ? . .
H(41A) H(41B) 1.600 ? . .
H(41A) H(41C) 1.600 ? . .
H(41B) C(11) 3.416 ? . 4_464
H(41B) C(32) 3.373 ? . .
H(41B) C(38) 3.555 ? . 3_765
H(41B) C(39) 2.069 ? . .
H(41B) C(40) 2.727 ? . .
H(41B) C(41) 0.980 ? . .
H(41B) H(4A) 3.285 ? . 4_464
H(41B) H(10A) 3.116 ? . 4_464
H(41B) H(31) 3.479 ? . 3_765
H(41B) H(39) 2.319 ? . .
H(41B) H(11A) 3.004 ? . 4_464
H(41B) H(11B) 3.148 ? . 4_464
H(41B) H(25C) 3.492 ? . 4_564
H(41B) H(37C) 2.866 ? . 3_765
H(41B) H(38A) 2.733 ? . 3_765
H(41B) H(40A) 3.071 ? . .
H(41B) H(40B) 2.521 ? . .
H(41B) H(40C) 3.594 ? . .
H(41B) H(41A) 1.600 ? . .
H(41B) H(41C) 1.600 ? . .
H(41C) C(31) 2.792 ? . .
H(41C) C(32) 2.791 ? . .
H(41C) C(39) 2.069 ? . .
H(41C) C(40) 2.685 ? . .
H(41C) C(41) 0.980 ? . .
H(41C) H(31) 2.239 ? . .
H(41C) H(31) 2.847 ? . 3_765
H(41C) H(39) 2.855 ? . .
H(41C) H(19A) 3.574 ? . 1_655
H(41C) H(19B) 3.402 ? . 1_655
H(41C) H(37C) 3.426 ? . 3_765
H(41C) H(38A) 3.141 ? . 3_765
H(41C) H(40A) 2.544 ? . .
H(41C) H(40A) 3.181 ? . 3_765
H(41C) H(40B) 2.914 ? . .
H(41C) H(40C) 3.594 ? . .
H(41C) H(41A) 1.600 ? . .
H(41C) H(41B) 1.600 ? . .
H(41C) H(41C) 2.934 ? . 3_765

loop_
_geom_torsion_atom_site_label_1
_geom_torsion_atom_site_label_2
_geom_torsion_atom_site_label_3
_geom_torsion_atom_site_label_4
_geom_torsion
_geom_torsion_publ_flag
_geom_torsion_site_symmetry_1
_geom_torsion_site_symmetry_2
_geom_torsion_site_symmetry_3
_geom_torsion_site_symmetry_4
Ni(2) Ni(1) S(1) C(1) 114.82(8) ? . . . .
S(1) Ni(1) Ni(2) S(2) 105.89(2) ? . . . .
S(1) Ni(1) Ni(2) S(3) -69.65(2) ? . . . .
S(1) Ni(1) Ni(2) S(4) 167.91(4) ? . . . .
Ni(2) Ni(1) S(2) C(7) -116.41(9) ? . . . .
S(2) Ni(1) Ni(2) S(1) -105.89(2) ? . . . .
S(2) Ni(1) Ni(2) S(3) -175.53(2) ? . . . .
S(2) Ni(1) Ni(2) S(4) 62.02(3) ? . . . .
Ni(2) Ni(1) N(1) C(2) -14.03(15) ? . . . .
Ni(2) Ni(1) N(1) C(3) 103.82(14) ? . . . .
Ni(2) Ni(1) N(1) C(8) -132.48(11) ? . . . .
N(1) Ni(1) Ni(2) S(1) 67.12(6) ? . . . .
N(1) Ni(1) Ni(2) S(2) 173.01(6) ? . . . .
N(1) Ni(1) Ni(2) S(3) -2.52(6) ? . . . .
N(1) Ni(1) Ni(2) S(4) -124.97(6) ? . . . .
Ni(2) Ni(1) N(2) C(5) -105.80(16) ? . . . .
Ni(2) Ni(1) N(2) C(6) 12.10(18) ? . . . .
Ni(2) Ni(1) N(2) C(10) 130.48(12) ? . . . .
N(2) Ni(1) Ni(2) S(1) -171.99(7) ? . . . .
N(2) Ni(1) Ni(2) S(2) -66.10(7) ? . . . .
N(2) Ni(1) Ni(2) S(3) 118.37(7) ? . . . .
N(2) Ni(1) Ni(2) S(4) -4.08(8) ? . . . .
S(1) Ni(1) S(2) Ni(2) -51.95(2) ? . . . .
S(1) Ni(1) S(2) C(7) -168.36(9) ? . . . .
S(2) Ni(1) S(1) Ni(2) 51.33(2) ? . . . .
S(2) Ni(1) S(1) C(1) 166.14(8) ? . . . .
S(1) Ni(1) N(1) C(2) 33.86(13) ? . . . .
S(1) Ni(1) N(1) C(3) 151.71(15) ? . . . .
S(1) Ni(1) N(1) C(8) -84.59(11) ? . . . .
N(1) Ni(1) S(1) Ni(2) -125.45(6) ? . . . .
N(1) Ni(1) S(1) C(1) -10.63(10) ? . . . .
S(1) Ni(1) N(2) C(5) -144.1(3) ? . . . .
S(1) Ni(1) N(2) C(6) -26.2(4) ? . . . .
S(1) Ni(1) N(2) C(10) 92.2(3) ? . . . .
N(2) Ni(1) S(1) Ni(2) 42.6(3) ? . . . .
N(2) Ni(1) S(1) C(1) 157.4(3) ? . . . .
S(2) Ni(1) N(1) C(2) 16.8(4) ? . . . .
S(2) Ni(1) N(1) C(3) 134.7(2) ? . . . .
S(2) Ni(1) N(1) C(8) -101.6(3) ? . . . .
N(1) Ni(1) S(2) Ni(2) -34.6(3) ? . . . .
N(1) Ni(1) S(2) C(7) -151.1(3) ? . . . .
S(2) Ni(1) N(2) C(5) -152.67(16) ? . . . .
S(2) Ni(1) N(2) C(6) -34.77(16) ? . . . .
S(2) Ni(1) N(2) C(10) 83.60(13) ? . . . .
N(2) Ni(1) S(2) Ni(2) 126.47(6) ? . . . .
N(2) Ni(1) S(2) C(7) 10.05(11) ? . . . .
N(1) Ni(1) N(2) C(5) 23.76(18) ? . . . .
N(1) Ni(1) N(2) C(6) 141.66(16) ? . . . .
N(1) Ni(1) N(2) C(10) -99.97(15) ? . . . .
N(2) Ni(1) N(1) C(2) -143.95(14) ? . . . .
N(2) Ni(1) N(1) C(3) -26.09(17) ? . . . .
N(2) Ni(1) N(1) C(8) 97.60(13) ? . . . .
Ni(1) Ni(2) S(1) C(1) -94.29(7) ? . . . .
Ni(1) Ni(2) S(2) C(7) 92.75(9) ? . . . .
Ni(1) Ni(2) S(3) C(12) -113.68(7) ? . . . .
Ni(1) Ni(2) S(4) C(27) -40.47(9) ? . . . .
S(1) Ni(2) S(2) Ni(1) 49.744(17) ? . . . .
S(1) Ni(2) S(2) C(7) 142.49(9) ? . . . .
S(2) Ni(2) S(1) Ni(1) -50.11(2) ? . . . .
S(2) Ni(2) S(1) C(1) -144.40(7) ? . . . .
S(1) Ni(2) S(3) C(12) -159.94(7) ? . . . .
S(3) Ni(2) S(1) Ni(1) 121.89(2) ? . . . .
S(3) Ni(2) S(1) C(1) 27.60(7) ? . . . .
S(1) Ni(2) S(4) C(27) 91.24(13) ? . . . .
S(4) Ni(2) S(1) Ni(1) -140.18(10) ? . . . .
S(4) Ni(2) S(1) C(1) 125.53(12) ? . . . .
S(2) Ni(2) S(3) C(12) -127.53(11) ? . . . .
S(3) Ni(2) S(2) Ni(1) 16.25(10) ? . . . .
S(3) Ni(2) S(2) C(7) 108.99(13) ? . . . .
S(2) Ni(2) S(4) C(27) 4.24(8) ? . . . .
S(4) Ni(2) S(2) Ni(1) -143.10(2) ? . . . .
S(4) Ni(2) S(2) C(7) -50.36(9) ? . . . .
S(3) Ni(2) S(4) C(27) -170.67(8) ? . . . .
S(4) Ni(2) S(3) C(12) 32.42(7) ? . . . .
Ni(1) S(1) C(1) C(2) -13.97(17) ? . . . .
Ni(2) S(1) C(1) C(2) 65.21(17) ? . . . .
Ni(1) S(2) C(7) C(6) 16.05(18) ? . . . .
Ni(2) S(2) C(7) C(6) -62.95(18) ? . . . .
Ni(2) S(3) C(12) C(13) -109.21(17) ? . . . .
Ni(2) S(3) C(12) C(17) 73.12(19) ? . . . .
Ni(2) S(4) C(27) C(28) 103.93(17) ? . . . .
Ni(2) S(4) C(27) C(32) -80.89(18) ? . . . .
Ni(1) N(1) C(2) C(1) -52.4(2) ? . . . .
Ni(1) N(1) C(3) C(4) 51.3(2) ? . . . .
Ni(1) N(1) C(8) C(9) 178.16(17) ? . . . .
C(2) N(1) C(3) C(4) 169.1(2) ? . . . .
C(3) N(1) C(2) C(1) -175.75(19) ? . . . .
C(2) N(1) C(8) C(9) 62.7(2) ? . . . .
C(8) N(1) C(2) C(1) 63.1(2) ? . . . .
C(3) N(1) C(8) C(9) -55.8(2) ? . . . .
C(8) N(1) C(3) C(4) -69.9(2) ? . . . .
Ni(1) N(2) C(5) C(4) -45.4(2) ? . . . .
Ni(1) N(2) C(6) C(7) 54.8(2) ? . . . .
Ni(1) N(2) C(10) C(11) -166.5(2) ? . . . .
C(5) N(2) C(6) C(7) 179.98(14) ? . . . .
C(6) N(2) C(5) C(4) -163.0(2) ? . . . .
C(5) N(2) C(10) C(11) 65.5(2) ? . . . .
C(10) N(2) C(5) C(4) 76.1(2) ? . . . .
C(6) N(2) C(10) C(11) -52.2(2) ? . . . .
C(10) N(2) C(6) C(7) -59.8(2) ? . . . .
S(1) C(1) C(2) N(1) 43.3(2) ? . . . .
N(1) C(3) C(4) C(5) -73.1(2) ? . . . .
C(3) C(4) C(5) N(2) 68.8(2) ? . . . .
N(2) C(6) C(7) S(2) -46.7(2) ? . . . .
S(3) C(12) C(13) C(14) -179.27(18) ? . . . .
S(3) C(12) C(13) C(18) 0.8(3) ? . . . .
S(3) C(12) C(17) C(16) 179.00(18) ? . . . .
S(3) C(12) C(17) C(24) 1.5(3) ? . . . .
C(13) C(12) C(17) C(16) 1.3(3) ? . . . .
C(13) C(12) C(17) C(24) -176.2(2) ? . . . .
C(17) C(12) C(13) C(14) -1.6(3) ? . . . .
C(17) C(12) C(13) C(18) 178.5(2) ? . . . .
C(12) C(13) C(14) C(15) 0.5(3) ? . . . .
C(12) C(13) C(18) C(19) -121.4(2) ? . . . .
C(12) C(13) C(18) C(20) 115.7(2) ? . . . .
C(14) C(13) C(18) C(19) 58.7(3) ? . . . .
C(14) C(13) C(18) C(20) -64.3(3) ? . . . .
C(18) C(13) C(14) C(15) -179.6(2) ? . . . .
C(13) C(14) C(15) C(16) 0.9(3) ? . . . .
C(13) C(14) C(15) C(21) -179.5(2) ? . . . .
C(14) C(15) C(16) C(17) -1.2(3) ? . . . .
C(14) C(15) C(21) C(22) 164.2(2) ? . . . .
C(14) C(15) C(21) C(23) -70.0(3) ? . . . .
C(16) C(15) C(21) C(22) -16.1(3) ? . . . .
C(16) C(15) C(21) C(23) 109.6(2) ? . . . .
C(21) C(15) C(16) C(17) 179.2(2) ? . . . .
C(15) C(16) C(17) C(12) 0.1(2) ? . . . .
C(15) C(16) C(17) C(24) 177.7(2) ? . . . .
C(12) C(17) C(24) C(25) 84.0(2) ? . . . .
C(12) C(17) C(24) C(26) -152.2(2) ? . . . .
C(16) C(17) C(24) C(25) -93.6(2) ? . . . .
C(16) C(17) C(24) C(26) 30.2(3) ? . . . .
S(4) C(27) C(28) C(29) 173.26(17) ? . . . .
S(4) C(27) C(28) C(33) -6.3(2) ? . . . .
S(4) C(27) C(32) C(31) -173.05(17) ? . . . .
S(4) C(27) C(32) C(39) 4.2(3) ? . . . .
C(28) C(27) C(32) C(31) 2.1(3) ? . . . .
C(28) C(27) C(32) C(39) 179.4(2) ? . . . .
C(32) C(27) C(28) C(29) -2.0(3) ? . . . .
C(32) C(27) C(28) C(33) 178.4(2) ? . . . .
C(27) C(28) C(29) C(30) 0.3(3) ? . . . .
C(27) C(28) C(33) C(34) 88.9(2) ? . . . .
C(27) C(28) C(33) C(35) -146.1(2) ? . . . .
C(29) C(28) C(33) C(34) -90.7(2) ? . . . .
C(29) C(28) C(33) C(35) 34.3(3) ? . . . .
C(33) C(28) C(29) C(30) 179.9(2) ? . . . .
C(28) C(29) C(30) C(31) 1.2(3) ? . . . .
C(28) C(29) C(30) C(36) -177.0(2) ? . . . .
C(29) C(30) C(31) C(32) -1.2(3) ? . . . .
C(29) C(30) C(36) C(37) 102.8(2) ? . . . .
C(29) C(30) C(36) C(38) -133.2(2) ? . . . .
C(31) C(30) C(36) C(37) -75.4(3) ? . . . .
C(31) C(30) C(36) C(38) 48.6(2) ? . . . .
C(36) C(30) C(31) C(32) 177.0(2) ? . . . .
C(30) C(31) C(32) C(27) -0.5(3) ? . . . .
C(30) C(31) C(32) C(39) -177.9(2) ? . . . .
C(27) C(32) C(39) C(40) -102.2(2) ? . . . .
C(27) C(32) C(39) C(41) 133.4(2) ? . . . .
C(31) C(32) C(39) C(40) 75.1(2) ? . . . .
C(31) C(32) C(39) C(41) -49.3(2) ? . . . .
